data_7039725
loop_
_publ_author_name
'Sroor, Farid M.'
'Hrib, Cristian G.'
'Liebing, Phil'
'Hilfert, Liane'
'Busse, Sabine'
'Edelmann, Frank T.'

_publ_section_title
;
 Five different types of \h(8)-cyclooctatetraenyl-lanthanide half-sandwich
 complexes from one ligand set, including a &quot;giant neodymium
 wheel&quot;.
;
_journal_issue 34
_journal_name_full 'Dalton transactions (Cambridge, England : 2003)'
_journal_page_first 13332
_journal_page_last 13346
_journal_paper_doi 10.1039/c6dt01974a
_journal_volume 45
_journal_year 2016
_chemical_formula_sum 'C190 H264 Cl8 N16 Nd8'
_chemical_formula_weight 4209.69
_chemical_name_systematic
; 
 ? 
;
_space_group_IT_number 15
_symmetry_cell_setting monoclinic
_symmetry_space_group_name_Hall '-C 2yc'
_symmetry_space_group_name_H-M 'C 1 2/c 1'
_atom_sites_solution_hydrogens geom
_atom_sites_solution_primary direct
_atom_sites_solution_secondary difmap
_audit_creation_method SHELXL-97
_audit_update_record
;
2015-04-01 deposited with the CCDC.
2016-06-28 downloaded from the CCDC.
;
_cell_angle_alpha 90.00
_cell_angle_beta 125.03(3)
_cell_angle_gamma 90.00
_cell_formula_units_Z 4
_cell_length_a 44.794(9)
_cell_length_b 21.617(4)
_cell_length_c 32.326(7)
_cell_measurement_reflns_used 79042
_cell_measurement_temperature 100(2)
_cell_measurement_theta_max 75.2450
_cell_measurement_theta_min 3.2670
_cell_volume 25631(13)
_computing_cell_refinement
; 
CrysAlisPro, Agilent Technologies, 
Version 1.171.36.28 (release 01-02-2013 CrysAlis171 .NET) 
(compiled Feb  1 2013,16:14:44) 
;
_computing_data_collection
; 
CrysAlisPro, Agilent Technologies, 
Version 1.171.36.28 (release 01-02-2013 CrysAlis171 .NET) 
(compiled Feb  1 2013,16:14:44) 
;
_computing_data_reduction
; 
CrysAlisPro, Agilent Technologies, 
Version 1.171.36.28 (release 01-02-2013 CrysAlis171 .NET) 
(compiled Feb  1 2013,16:14:44) 
;
_computing_molecular_graphics 'Bruker XP'
_computing_publication_material SHELXL-97
_computing_structure_refinement 'SHELXL-97 (Sheldrick, 1997)'
_computing_structure_solution 'SHELXS-97 (Sheldrick, 1990)'
_diffrn_ambient_temperature 100(2)
_diffrn_detector_area_resol_mean 10.3543
_diffrn_measured_fraction_theta_full 0.994
_diffrn_measured_fraction_theta_max 0.994
_diffrn_measurement_device_type 'Xcalibur, Atlas, Nova'
_diffrn_measurement_method '\w scans'
_diffrn_radiation_monochromator graphite
_diffrn_radiation_source 'fine-focus sealed tube'
_diffrn_radiation_type MoK\a
_diffrn_radiation_wavelength 0.71073
_diffrn_reflns_av_R_equivalents 0.0925
_diffrn_reflns_av_sigmaI/netI 0.0316
_diffrn_reflns_limit_h_max 56
_diffrn_reflns_limit_h_min -55
_diffrn_reflns_limit_k_max 27
_diffrn_reflns_limit_k_min -26
_diffrn_reflns_limit_l_max 40
_diffrn_reflns_limit_l_min -40
_diffrn_reflns_number 451720
_diffrn_reflns_theta_full 26.56
_diffrn_reflns_theta_max 26.56
_diffrn_reflns_theta_min 1.51
_exptl_absorpt_coefficient_mu 1.712
_exptl_absorpt_correction_T_max 1.00000
_exptl_absorpt_correction_T_min 0.52253
_exptl_absorpt_correction_type multi-scan
_exptl_absorpt_process_details
; 
CrysAlisPro, Agilent Technologies, 
Version 1.171.36.28 (release 01-02-2013 CrysAlis171 .NET) 
(compiled Feb  1 2013,16:14:44) 
;
_exptl_crystal_colour colourless
_exptl_crystal_density_diffrn 1.091
_exptl_crystal_density_method 'not measured'
_exptl_crystal_description prism
_exptl_crystal_F_000 8528
_exptl_crystal_size_max 0.18
_exptl_crystal_size_mid 0.12
_exptl_crystal_size_min 0.11
_refine_diff_density_max 2.533
_refine_diff_density_min -1.664
_refine_diff_density_rms 0.131
_refine_ls_extinction_method none
_refine_ls_goodness_of_fit_ref 1.056
_refine_ls_hydrogen_treatment constr
_refine_ls_matrix_type full
_refine_ls_number_parameters 1001
_refine_ls_number_reflns 26581
_refine_ls_number_restraints 0
_refine_ls_restrained_S_all 1.056
_refine_ls_R_factor_all 0.0554
_refine_ls_R_factor_gt 0.0478
_refine_ls_shift/su_max 0.001
_refine_ls_shift/su_mean 0.000
_refine_ls_structure_factor_coef Fsqd
_refine_ls_weighting_details 'calc w=1/[\s^2^(Fo^2^)+(0.0644P)^2^+178.5040P] where P=(Fo^2^+2Fc^2^)/3'
_refine_ls_weighting_scheme calc
_refine_ls_wR_factor_gt 0.1160
_refine_ls_wR_factor_ref 0.1205
_reflns_number_gt 24025
_reflns_number_total 26581
_reflns_threshold_expression >2sigma(I)
_cod_data_source_file c6dt01974a2.cif
_cod_data_source_block magd112
_cod_depositor_comments 'Adding full bibliography for 7039717--7039725.cif.'
_cod_original_cell_volume 25631(9)
_cod_database_code 7039725

loop_
_symmetry_equiv_pos_as_xyz
'x, y, z'
'-x, y, -z+1/2'
'x+1/2, y+1/2, z'
'-x+1/2, y+1/2, -z+1/2'
'-x, -y, -z'
'x, -y, z-1/2'
'-x+1/2, -y+1/2, -z'
'x+1/2, -y+1/2, z-1/2'

loop_
_atom_site_label
_atom_site_type_symbol
_atom_site_fract_x
_atom_site_fract_y
_atom_site_fract_z
_atom_site_U_iso_or_equiv
_atom_site_adp_type
_atom_site_occupancy
_atom_site_symmetry_multiplicity
_atom_site_calc_flag
_atom_site_refinement_flags
Nd1 Nd 0.053896(6) 0.348199(10) 0.319911(8) 0.01670(6) Uani 1 1 d .
Nd2 Nd 0.126458(6) 0.189954(10) 0.403036(8) 0.01520(6) Uani 1 1 d .
Nd3 Nd 0.137778(6) 0.002907(10) 0.365445(8) 0.01630(6) Uani 1 1 d .
Nd4 Nd 0.055743(6) -0.137312(10) 0.272740(8) 0.01628(6) Uani 1 1 d .
Cl1 Cl 0.06414(3) 0.24747(5) 0.38270(4) 0.01906(19) Uani 1 1 d .
Cl2 Cl 0.10916(3) 0.27816(4) 0.32753(4) 0.01646(18) Uani 1 1 d .
Cl3 Cl 0.08452(3) -0.02870(5) 0.26437(4) 0.01880(19) Uani 1 1 d .
Cl4 Cl 0.10392(3) -0.09849(4) 0.37465(4) 0.01665(18) Uani 1 1 d .
N1 N 0.09379(10) 0.43682(17) 0.34372(14) 0.0205(7) Uani 1 1 d .
N2 N 0.07520(11) 0.41048(17) 0.39350(14) 0.0215(8) Uani 1 1 d .
N3 N 0.14861(10) 0.21019(17) 0.49034(14) 0.0198(7) Uani 1 1 d .
N4 N 0.17710(10) 0.25498(17) 0.45841(13) 0.0186(7) Uani 1 1 d .
N5 N 0.19304(10) -0.05664(17) 0.42263(13) 0.0186(7) Uani 1 1 d .
N6 N 0.17934(10) -0.03033(17) 0.34547(14) 0.0192(7) Uani 1 1 d .
N7 N 0.09807(10) -0.21955(16) 0.29386(14) 0.0204(7) Uani 1 1 d .
N8 N 0.06968(11) -0.17878(17) 0.21617(14) 0.0216(8) Uani 1 1 d .
C1 C 0.09686(12) 0.4454(2) 0.38679(17) 0.0215(9) Uani 1 1 d .
C2 C 0.12256(13) 0.4887(2) 0.42501(17) 0.0225(9) Uani 1 1 d .
C3 C 0.14339(13) 0.5228(2) 0.45974(18) 0.0240(9) Uani 1 1 d .
C4 C 0.16646(15) 0.5615(2) 0.50215(19) 0.0327(11) Uani 1 1 d .
H4 H 0.1856 0.5848 0.5019 0.039 Uiso 1 1 calc R
C5 C 0.1752(2) 0.5455(3) 0.5523(2) 0.0535(18) Uani 1 1 d .
H5A H 0.1657 0.5058 0.5555 0.064 Uiso 1 1 calc R
H5B H 0.1997 0.5567 0.5822 0.064 Uiso 1 1 calc R
C6 C 0.1492(2) 0.5953(4) 0.5257(3) 0.062(2) Uani 1 1 d .
H6A H 0.1574 0.6381 0.5382 0.074 Uiso 1 1 calc R
H6B H 0.1233 0.5869 0.5114 0.074 Uiso 1 1 calc R
C7 C 0.11608(13) 0.4734(2) 0.33286(17) 0.0224(9) Uani 1 1 d .
H7 H 0.1401 0.4826 0.3653 0.027 Uiso 1 1 calc R
C8 C 0.12271(14) 0.4360(2) 0.29890(19) 0.0268(10) Uani 1 1 d .
H8A H 0.0990 0.4238 0.2680 0.032 Uiso 1 1 calc R
H8B H 0.1361 0.3977 0.3167 0.032 Uiso 1 1 calc R
C9 C 0.14444(16) 0.4722(2) 0.2840(2) 0.0343(12) Uani 1 1 d .
H9A H 0.1692 0.4805 0.3146 0.041 Uiso 1 1 calc R
H9B H 0.1469 0.4470 0.2606 0.041 Uiso 1 1 calc R
C10 C 0.12591(17) 0.5331(3) 0.2589(2) 0.0382(13) Uani 1 1 d .
H10A H 0.1023 0.5248 0.2264 0.046 Uiso 1 1 calc R
H10B H 0.1413 0.5568 0.2516 0.046 Uiso 1 1 calc R
C11 C 0.11962(16) 0.5711(2) 0.2928(2) 0.0341(12) Uani 1 1 d .
H11A H 0.1065 0.6096 0.2752 0.041 Uiso 1 1 calc R
H11B H 0.1434 0.5827 0.3239 0.041 Uiso 1 1 calc R
C12 C 0.09732(14) 0.5345(2) 0.30704(19) 0.0254(10) Uani 1 1 d .
H12A H 0.0944 0.5597 0.3301 0.030 Uiso 1 1 calc R
H12B H 0.0728 0.5259 0.2762 0.030 Uiso 1 1 calc R
C13 C 0.07715(13) 0.4157(2) 0.44044(17) 0.0238(9) Uani 1 1 d .
H13 H 0.0824 0.4598 0.4519 0.029 Uiso 1 1 calc R
C14 C 0.04019(14) 0.3987(3) 0.4287(2) 0.0301(11) Uani 1 1 d .
H14A H 0.0337 0.3563 0.4147 0.036 Uiso 1 1 calc R
H14B H 0.0215 0.4273 0.4028 0.036 Uiso 1 1 calc R
C15 C 0.04014(15) 0.4019(3) 0.4761(2) 0.0348(12) Uani 1 1 d .
H15A H 0.0435 0.4454 0.4876 0.042 Uiso 1 1 calc R
H15B H 0.0163 0.3875 0.4677 0.042 Uiso 1 1 calc R
C16 C 0.07033(17) 0.3622(3) 0.5184(2) 0.0382(12) Uani 1 1 d .
H16A H 0.0651 0.3181 0.5086 0.046 Uiso 1 1 calc R
H16B H 0.0709 0.3680 0.5492 0.046 Uiso 1 1 calc R
C17 C 0.10761(15) 0.3788(3) 0.52997(19) 0.0335(11) Uani 1 1 d .
H17A H 0.1143 0.4213 0.5439 0.040 Uiso 1 1 calc R
H17B H 0.1262 0.3501 0.5558 0.040 Uiso 1 1 calc R
C18 C 0.10732(14) 0.3751(2) 0.48272(18) 0.0268(10) Uani 1 1 d .
H18A H 0.1035 0.3317 0.4710 0.032 Uiso 1 1 calc R
H18B H 0.1312 0.3888 0.4909 0.032 Uiso 1 1 calc R
C19 C 0.00716(16) 0.4268(3) 0.2362(2) 0.0516(19) Uani 1 1 d .
H19 H 0.0102 0.4675 0.2281 0.062 Uiso 1 1 calc R
C20 C 0.01841(15) 0.3820(4) 0.2172(2) 0.0504(19) Uani 1 1 d .
H20 H 0.0282 0.3992 0.2003 0.061 Uiso 1 1 calc R
C21 C 0.01870(13) 0.3170(4) 0.21714(19) 0.0431(16) Uani 1 1 d .
H21 H 0.0283 0.3007 0.1997 0.052 Uiso 1 1 calc R
C22 C 0.00834(16) 0.2708(3) 0.2365(2) 0.0480(17) Uani 1 1 d .
H22 H 0.0134 0.2303 0.2305 0.058 Uiso 1 1 calc R
C23 C 0.17301(12) 0.25084(19) 0.49635(16) 0.0197(8) Uani 1 1 d .
C24 C 0.19467(13) 0.2893(2) 0.54095(18) 0.0264(10) Uani 1 1 d .
C25 C 0.21461(14) 0.3211(3) 0.57648(19) 0.0316(11) Uani 1 1 d .
C26 C 0.23908(16) 0.3620(3) 0.6179(2) 0.0396(13) Uani 1 1 d .
H26 H 0.2631 0.3433 0.6446 0.047 Uiso 1 1 calc R
C27 C 0.2409(2) 0.4250(4) 0.6053(3) 0.068(2) Uani 1 1 d .
H27A H 0.2237 0.4383 0.5698 0.082 Uiso 1 1 calc R
H27B H 0.2651 0.4454 0.6239 0.082 Uiso 1 1 calc R
C28 C 0.2241(2) 0.4059(3) 0.6370(3) 0.066(2) Uani 1 1 d .
H28A H 0.2388 0.4148 0.6737 0.079 Uiso 1 1 calc R
H28B H 0.1974 0.4076 0.6195 0.079 Uiso 1 1 calc R
C29 C 0.14212(14) 0.2031(2) 0.52943(17) 0.0247(10) Uani 1 1 d .
H29 H 0.1465 0.2438 0.5467 0.030 Uiso 1 1 calc R
C30 C 0.10296(14) 0.1841(3) 0.50611(19) 0.0301(11) Uani 1 1 d .
H30A H 0.0979 0.1450 0.4872 0.036 Uiso 1 1 calc R
H30B H 0.0865 0.2163 0.4818 0.036 Uiso 1 1 calc R
C31 C 0.09487(16) 0.1752(3) 0.5453(2) 0.0378(13) Uani 1 1 d .
H31A H 0.0695 0.1604 0.5285 0.045 Uiso 1 1 calc R
H31B H 0.0971 0.2153 0.5616 0.045 Uiso 1 1 calc R
C32 C 0.12105(17) 0.1284(3) 0.5857(2) 0.0462(16) Uani 1 1 d .
H32A H 0.1165 0.0869 0.5702 0.055 Uiso 1 1 calc R
H32B H 0.1165 0.1261 0.6123 0.055 Uiso 1 1 calc R
C33 C 0.16108(17) 0.1471(3) 0.6097(2) 0.0409(14) Uani 1 1 d .
H33A H 0.1664 0.1864 0.6285 0.049 Uiso 1 1 calc R
H33B H 0.1775 0.1149 0.6339 0.049 Uiso 1 1 calc R
C34 C 0.16822(14) 0.1552(2) 0.56902(18) 0.0288(10) Uani 1 1 d .
H34A H 0.1650 0.1150 0.5522 0.035 Uiso 1 1 calc R
H34B H 0.1937 0.1688 0.5850 0.035 Uiso 1 1 calc R
C35 C 0.20157(12) 0.3007(2) 0.46019(18) 0.0227(9) Uani 1 1 d .
H35 H 0.2238 0.3033 0.4957 0.027 Uiso 1 1 calc R
C36 C 0.21341(12) 0.2801(2) 0.42637(18) 0.0239(9) Uani 1 1 d .
H36A H 0.1917 0.2767 0.3910 0.029 Uiso 1 1 calc R
H36B H 0.2250 0.2388 0.4373 0.029 Uiso 1 1 calc R
C37 C 0.24034(13) 0.3263(2) 0.4289(2) 0.0306(11) Uani 1 1 d .
H37A H 0.2464 0.3134 0.4052 0.037 Uiso 1 1 calc R
H37B H 0.2631 0.3264 0.4634 0.037 Uiso 1 1 calc R
C38 C 0.22418(15) 0.3918(3) 0.4154(2) 0.0364(12) Uani 1 1 d .
H38A H 0.2430 0.4213 0.4208 0.044 Uiso 1 1 calc R
H38B H 0.2037 0.3931 0.3791 0.044 Uiso 1 1 calc R
C39 C 0.21063(14) 0.4113(2) 0.4470(2) 0.0329(11) Uani 1 1 d .
H39A H 0.1983 0.4519 0.4348 0.039 Uiso 1 1 calc R
H39B H 0.2317 0.4164 0.4825 0.039 Uiso 1 1 calc R
C40 C 0.18425(13) 0.3643(2) 0.44445(19) 0.0247(9) Uani 1 1 d .
H40A H 0.1772 0.3776 0.4670 0.030 Uiso 1 1 calc R
H40B H 0.1619 0.3625 0.4095 0.030 Uiso 1 1 calc R
C41 C 0.12051(19) 0.1227(2) 0.3224(2) 0.0384(14) Uani 1 1 d .
H41 H 0.1151 0.1342 0.2904 0.046 Uiso 1 1 calc R
C42 C 0.09001(17) 0.1074(2) 0.3207(2) 0.0444(16) Uani 1 1 d .
H42 H 0.0682 0.1146 0.2882 0.053 Uiso 1 1 calc R
C43 C 0.08269(15) 0.0836(2) 0.3551(3) 0.0455(17) Uani 1 1 d .
H43 H 0.0574 0.0766 0.3396 0.055 Uiso 1 1 calc R
C44 C 0.1040(2) 0.0683(2) 0.4058(3) 0.0451(17) Uani 1 1 d .
H44 H 0.0899 0.0548 0.4177 0.054 Uiso 1 1 calc R
C45 C 0.1421(2) 0.0682(2) 0.4443(2) 0.0463(17) Uani 1 1 d .
H45 H 0.1478 0.0516 0.4753 0.056 Uiso 1 1 calc R
C46 C 0.17353(16) 0.0871(2) 0.4473(2) 0.0438(17) Uani 1 1 d .
H46 H 0.1952 0.0840 0.4805 0.053 Uiso 1 1 calc R
C47 C 0.17999(15) 0.1090(2) 0.4129(3) 0.0424(15) Uani 1 1 d .
H47 H 0.2053 0.1146 0.4276 0.051 Uiso 1 1 calc R
C48 C 0.15845(19) 0.1251(2) 0.3616(3) 0.0414(15) Uani 1 1 d .
H48 H 0.1724 0.1413 0.3505 0.050 Uiso 1 1 calc R
C49 C 0.19981(12) -0.06370(19) 0.38758(17) 0.0203(9) Uani 1 1 d .
C50 C 0.22692(13) -0.1072(2) 0.39382(18) 0.0249(9) Uani 1 1 d .
C51 C 0.24614(14) -0.1471(2) 0.3957(2) 0.0289(10) Uani 1 1 d .
C52 C 0.26794(18) -0.1952(3) 0.3941(3) 0.0421(14) Uani 1 1 d .
H52 H 0.2881 -0.2127 0.4273 0.050 Uiso 1 1 calc R
C53 C 0.2497(2) -0.2387(3) 0.3504(3) 0.062(2) Uani 1 1 d .
H53A H 0.2582 -0.2822 0.3568 0.074 Uiso 1 1 calc R
H53B H 0.2233 -0.2331 0.3244 0.074 Uiso 1 1 calc R
C54 C 0.2749(3) -0.1906(4) 0.3542(4) 0.082(3) Uani 1 1 d .
H54A H 0.2640 -0.1551 0.3306 0.099 Uiso 1 1 calc R
H54B H 0.2989 -0.2042 0.3630 0.099 Uiso 1 1 calc R
C55 C 0.21594(13) -0.0878(2) 0.47113(17) 0.0224(9) Uani 1 1 d .
H55 H 0.2253 -0.1270 0.4661 0.027 Uiso 1 1 calc R
C56 C 0.19410(13) -0.1037(2) 0.49240(18) 0.0255(10) Uani 1 1 d .
H56A H 0.1737 -0.1315 0.4687 0.031 Uiso 1 1 calc R
H56B H 0.1837 -0.0654 0.4961 0.031 Uiso 1 1 calc R
C57 C 0.21852(14) -0.1354(2) 0.54385(19) 0.0321(11) Uani 1 1 d .
H57A H 0.2042 -0.1437 0.5578 0.039 Uiso 1 1 calc R
H57B H 0.2269 -0.1756 0.5394 0.039 Uiso 1 1 calc R
C58 C 0.25163(15) -0.0958(3) 0.58131(19) 0.0353(12) Uani 1 1 d .
H58A H 0.2676 -0.1192 0.6131 0.042 Uiso 1 1 calc R
H58B H 0.2434 -0.0579 0.5892 0.042 Uiso 1 1 calc R
C59 C 0.27326(14) -0.0779(2) 0.5596(2) 0.0326(11) Uani 1 1 d .
H59A H 0.2932 -0.0492 0.5831 0.039 Uiso 1 1 calc R
H59B H 0.2843 -0.1153 0.5560 0.039 Uiso 1 1 calc R
C60 C 0.24838(13) -0.0471(2) 0.50838(19) 0.0263(10) Uani 1 1 d .
H60A H 0.2625 -0.0376 0.4943 0.032 Uiso 1 1 calc R
H60B H 0.2393 -0.0075 0.5127 0.032 Uiso 1 1 calc R
C61 C 0.18439(13) -0.0362(2) 0.30436(18) 0.0225(9) Uani 1 1 d .
H61 H 0.2111 -0.0401 0.3197 0.027 Uiso 1 1 calc R
C62 C 0.17045(14) 0.0231(2) 0.27291(19) 0.0266(10) Uani 1 1 d .
H62A H 0.1443 0.0285 0.2587 0.032 Uiso 1 1 calc R
H62B H 0.1839 0.0590 0.2949 0.032 Uiso 1 1 calc R
C63 C 0.17543(17) 0.0207(2) 0.2301(2) 0.0344(12) Uani 1 1 d .
H63A H 0.2017 0.0188 0.2443 0.041 Uiso 1 1 calc R
H63B H 0.1653 0.0587 0.2094 0.041 Uiso 1 1 calc R
C64 C 0.15622(18) -0.0358(3) 0.1968(2) 0.0394(13) Uani 1 1 d .
H64A H 0.1609 -0.0379 0.1703 0.047 Uiso 1 1 calc R
H64B H 0.1296 -0.0318 0.1798 0.047 Uiso 1 1 calc R
C65 C 0.16978(16) -0.0956(2) 0.2282(2) 0.0335(12) Uani 1 1 d .
H65A H 0.1561 -0.1313 0.2061 0.040 Uiso 1 1 calc R
H65B H 0.1959 -0.1017 0.2424 0.040 Uiso 1 1 calc R
C66 C 0.16482(15) -0.0929(2) 0.27088(19) 0.0272(10) Uani 1 1 d .
H66A H 0.1748 -0.1309 0.2915 0.033 Uiso 1 1 calc R
H66B H 0.1385 -0.0906 0.2566 0.033 Uiso 1 1 calc R
C67 C 0.09544(12) -0.2167(2) 0.25083(17) 0.0204(9) Uani 1 1 d .
C68 C 0.11837(13) -0.2528(2) 0.24184(18) 0.0239(9) Uani 1 1 d .
C69 C 0.13615(14) -0.2840(2) 0.2328(2) 0.0272(10) Uani 1 1 d .
C70 C 0.15640(17) -0.3212(2) 0.2202(2) 0.0384(13) Uani 1 1 d .
H70 H 0.1774 -0.3451 0.2485 0.046 Uiso 1 1 calc R
C71 C 0.1356(3) -0.3516(5) 0.1692(3) 0.087(3) Uani 1 1 d .
H71A H 0.1433 -0.3936 0.1667 0.104 Uiso 1 1 calc R
H71B H 0.1091 -0.3438 0.1464 0.104 Uiso 1 1 calc R
C72 C 0.1601(4) -0.3005(4) 0.1795(5) 0.109(5) Uani 1 1 d .
H72A H 0.1489 -0.2603 0.1630 0.130 Uiso 1 1 calc R
H72B H 0.1831 -0.3101 0.1833 0.130 Uiso 1 1 calc R
C73 C 0.12691(12) -0.25699(19) 0.33648(17) 0.0208(9) Uani 1 1 d .
H73 H 0.1321 -0.2935 0.3226 0.025 Uiso 1 1 calc R
C74 C 0.11310(14) -0.2801(2) 0.36681(19) 0.0280(10) Uani 1 1 d .
H74A H 0.0912 -0.3060 0.3449 0.034 Uiso 1 1 calc R
H74B H 0.1057 -0.2442 0.3781 0.034 Uiso 1 1 calc R
C75 C 0.14176(14) -0.3179(2) 0.41312(19) 0.0288(10) Uani 1 1 d .
H75A H 0.1322 -0.3289 0.4332 0.035 Uiso 1 1 calc R
H75B H 0.1468 -0.3567 0.4020 0.035 Uiso 1 1 calc R
C76 C 0.17679(16) -0.2810(2) 0.44570(19) 0.0333(12) Uani 1 1 d .
H76A H 0.1956 -0.3072 0.4739 0.040 Uiso 1 1 calc R
H76B H 0.1723 -0.2450 0.4603 0.040 Uiso 1 1 calc R
C77 C 0.19073(14) -0.2585(2) 0.41483(19) 0.0298(10) Uani 1 1 d .
H77A H 0.2130 -0.2333 0.4366 0.036 Uiso 1 1 calc R
H77B H 0.1973 -0.2946 0.4028 0.036 Uiso 1 1 calc R
C78 C 0.16207(13) -0.2203(2) 0.36992(19) 0.0261(10) Uani 1 1 d .
H78A H 0.1714 -0.2076 0.3499 0.031 Uiso 1 1 calc R
H78B H 0.1570 -0.1824 0.3821 0.031 Uiso 1 1 calc R
C79 C 0.06264(14) -0.1748(2) 0.16593(17) 0.0248(9) Uani 1 1 d .
H79 H 0.0861 -0.1805 0.1693 0.030 Uiso 1 1 calc R
C80 C 0.04708(15) -0.1107(2) 0.14362(19) 0.0315(11) Uani 1 1 d .
H80A H 0.0253 -0.1032 0.1438 0.038 Uiso 1 1 calc R
H80B H 0.0655 -0.0788 0.1651 0.038 Uiso 1 1 calc R
C81 C 0.03651(18) -0.1044(3) 0.0900(2) 0.0422(14) Uani 1 1 d .
H81A H 0.0587 -0.1067 0.0903 0.051 Uiso 1 1 calc R
H81B H 0.0252 -0.0633 0.0765 0.051 Uiso 1 1 calc R
C82 C 0.00995(19) -0.1546(4) 0.0554(2) 0.0538(18) Uani 1 1 d .
H82A H 0.0052 -0.1507 0.0215 0.065 Uiso 1 1 calc R
H82B H -0.0135 -0.1493 0.0516 0.065 Uiso 1 1 calc R
C83 C 0.02565(19) -0.2191(3) 0.0772(2) 0.0457(15) Uani 1 1 d .
H83A H 0.0074 -0.2511 0.0555 0.055 Uiso 1 1 calc R
H83B H 0.0476 -0.2262 0.0775 0.055 Uiso 1 1 calc R
C84 C 0.03566(16) -0.2249(3) 0.1310(2) 0.0356(12) Uani 1 1 d .
H84A H 0.0132 -0.2216 0.1301 0.043 Uiso 1 1 calc R
H84B H 0.0465 -0.2661 0.1447 0.043 Uiso 1 1 calc R
C85 C -0.01562(13) -0.1372(2) 0.18374(18) 0.0279(10) Uani 1 1 d .
H85 H -0.0236 -0.1371 0.1494 0.034 Uiso 1 1 calc R
C86 C -0.01057(13) -0.0769(2) 0.20339(19) 0.0264(10) Uani 1 1 d .
H86 H -0.0155 -0.0459 0.1794 0.032 Uiso 1 1 calc R
C87 C 0.0000 -0.0518(3) 0.2500 0.0273(14) Uani 1 2 d S
H87 H 0.0000 -0.0079 0.2500 0.033 Uiso 1 2 calc SR
C88 C 0.01163(12) -0.1979(2) 0.29719(18) 0.0239(9) Uani 1 1 d .
H88 H 0.0184 -0.2287 0.3221 0.029 Uiso 1 1 calc R
C89 C 0.0000 -0.2238(3) 0.2500 0.0254(14) Uani 1 2 d S
H89 H 0.0000 -0.2678 0.2500 0.031 Uiso 1 2 calc SR
C101 C 0.2111(2) -0.0320(3) 0.6435(3) 0.0493(16) Uani 1 1 d .
C102 C 0.2205(2) -0.0833(3) 0.6740(3) 0.0513(16) Uani 1 1 d .
H102 H 0.2041 -0.1173 0.6621 0.062 Uiso 1 1 calc R
C103 C 0.2533(3) -0.0867(5) 0.7217(3) 0.076(3) Uani 1 1 d .
H103 H 0.2591 -0.1231 0.7414 0.091 Uiso 1 1 calc R
C104 C 0.2770(3) -0.0382(5) 0.7404(5) 0.091(3) Uani 1 1 d .
H104 H 0.2988 -0.0397 0.7735 0.110 Uiso 1 1 calc R
C105 C 0.2685(3) 0.0139(5) 0.7099(5) 0.085(3) Uani 1 1 d .
H105 H 0.2851 0.0476 0.7218 0.102 Uiso 1 1 calc R
C106 C 0.2357(3) 0.0165(4) 0.6618(4) 0.067(2) Uani 1 1 d .
H106 H 0.2302 0.0521 0.6414 0.081 Uiso 1 1 calc R
C107 C 0.1762(3) -0.0287(4) 0.5929(3) 0.074(3) Uani 1 1 d .
H10C H 0.1624 -0.0668 0.5865 0.112 Uiso 1 1 calc R
H10D H 0.1811 -0.0238 0.5672 0.112 Uiso 1 1 calc R
H10E H 0.1621 0.0068 0.5916 0.112 Uiso 1 1 calc R

loop_
_atom_site_aniso_label
_atom_site_aniso_U_11
_atom_site_aniso_U_22
_atom_site_aniso_U_33
_atom_site_aniso_U_23
_atom_site_aniso_U_13
_atom_site_aniso_U_12
Nd1 0.01460(11) 0.01398(11) 0.01805(11) 0.00001(8) 0.00734(9) 0.00014(8)
Nd2 0.01632(11) 0.01211(10) 0.01682(11) 0.00023(8) 0.00930(9) 0.00128(8)
Nd3 0.01809(12) 0.01276(10) 0.01919(11) -0.00127(8) 0.01136(10) 0.00041(8)
Nd4 0.01730(11) 0.01341(11) 0.02036(11) -0.00020(8) 0.01211(10) 0.00117(8)
Cl1 0.0182(5) 0.0191(5) 0.0209(5) 0.0051(4) 0.0119(4) 0.0052(4)
Cl2 0.0162(5) 0.0146(4) 0.0194(5) 0.0032(3) 0.0107(4) 0.0013(3)
Cl3 0.0212(5) 0.0177(5) 0.0179(5) -0.0001(4) 0.0115(4) -0.0035(4)
Cl4 0.0178(5) 0.0149(4) 0.0177(4) 0.0015(3) 0.0104(4) 0.0004(4)
N1 0.0233(19) 0.0175(17) 0.0222(18) -0.0032(14) 0.0140(16) -0.0072(14)
N2 0.025(2) 0.0179(17) 0.0237(19) -0.0045(14) 0.0157(17) -0.0034(15)
N3 0.0225(19) 0.0209(18) 0.0189(17) 0.0023(14) 0.0135(16) 0.0007(15)
N4 0.0158(17) 0.0197(17) 0.0176(17) -0.0020(14) 0.0080(15) -0.0032(14)
N5 0.0174(18) 0.0190(17) 0.0174(17) -0.0013(14) 0.0088(15) 0.0019(14)
N6 0.0237(19) 0.0179(17) 0.0230(18) -0.0039(14) 0.0175(16) -0.0010(14)
N7 0.0245(19) 0.0145(17) 0.0262(19) 0.0045(14) 0.0169(17) 0.0078(14)
N8 0.030(2) 0.0222(18) 0.0196(18) 0.0032(14) 0.0185(17) 0.0065(16)
C1 0.021(2) 0.017(2) 0.024(2) 0.0022(17) 0.0119(19) 0.0037(17)
C2 0.024(2) 0.018(2) 0.024(2) -0.0026(17) 0.013(2) 0.0014(17)
C3 0.024(2) 0.021(2) 0.025(2) 0.0037(18) 0.012(2) -0.0006(18)
C4 0.036(3) 0.033(3) 0.025(2) -0.005(2) 0.015(2) -0.014(2)
C5 0.063(4) 0.062(4) 0.026(3) -0.009(3) 0.020(3) -0.030(4)
C6 0.055(4) 0.069(5) 0.065(5) -0.029(4) 0.036(4) -0.008(4)
C7 0.023(2) 0.014(2) 0.025(2) 0.0007(17) 0.0113(19) -0.0045(17)
C8 0.035(3) 0.015(2) 0.036(3) -0.0002(18) 0.024(2) -0.0065(18)
C9 0.040(3) 0.030(3) 0.046(3) -0.005(2) 0.032(3) -0.011(2)
C10 0.051(3) 0.034(3) 0.033(3) 0.001(2) 0.026(3) -0.008(2)
C11 0.039(3) 0.025(2) 0.031(3) 0.004(2) 0.017(2) -0.008(2)
C12 0.030(3) 0.014(2) 0.030(2) 0.0012(17) 0.017(2) -0.0041(18)
C13 0.028(2) 0.022(2) 0.024(2) -0.0087(17) 0.016(2) -0.0037(18)
C14 0.031(3) 0.036(3) 0.032(3) -0.001(2) 0.023(2) 0.002(2)
C15 0.035(3) 0.045(3) 0.032(3) -0.002(2) 0.023(2) 0.003(2)
C16 0.049(3) 0.039(3) 0.033(3) 0.000(2) 0.028(3) -0.003(3)
C17 0.034(3) 0.038(3) 0.027(2) -0.002(2) 0.016(2) 0.004(2)
C18 0.028(3) 0.028(2) 0.026(2) -0.0012(19) 0.016(2) 0.0025(19)
C19 0.027(3) 0.029(3) 0.050(4) 0.015(3) -0.006(3) -0.011(2)
C20 0.019(3) 0.093(6) 0.025(3) 0.018(3) 0.004(2) -0.017(3)
C21 0.012(2) 0.090(5) 0.022(2) -0.013(3) 0.006(2) 0.008(3)
C22 0.036(3) 0.028(3) 0.034(3) -0.016(2) -0.007(2) 0.019(2)
C23 0.020(2) 0.0162(19) 0.019(2) 0.0004(16) 0.0086(18) 0.0066(16)
C24 0.023(2) 0.032(2) 0.023(2) -0.002(2) 0.012(2) 0.001(2)
C25 0.025(3) 0.041(3) 0.024(2) -0.005(2) 0.012(2) -0.004(2)
C26 0.036(3) 0.049(3) 0.021(2) -0.011(2) 0.009(2) -0.012(3)
C27 0.067(5) 0.056(5) 0.070(5) -0.021(4) 0.033(4) -0.015(4)
C28 0.062(5) 0.054(4) 0.050(4) -0.031(3) 0.013(4) 0.004(4)
C29 0.036(3) 0.023(2) 0.022(2) 0.0053(18) 0.021(2) 0.0076(19)
C30 0.033(3) 0.038(3) 0.028(2) 0.009(2) 0.023(2) 0.006(2)
C31 0.039(3) 0.053(3) 0.037(3) 0.014(3) 0.031(3) 0.016(3)
C32 0.049(4) 0.075(4) 0.036(3) 0.023(3) 0.036(3) 0.017(3)
C33 0.049(3) 0.054(4) 0.033(3) 0.018(3) 0.031(3) 0.021(3)
C34 0.033(3) 0.035(3) 0.026(2) 0.013(2) 0.021(2) 0.011(2)
C35 0.017(2) 0.020(2) 0.024(2) 0.0025(17) 0.0084(18) -0.0041(17)
C36 0.017(2) 0.022(2) 0.031(2) 0.0046(18) 0.013(2) 0.0010(17)
C37 0.017(2) 0.031(3) 0.041(3) 0.004(2) 0.015(2) -0.0024(19)
C38 0.024(3) 0.034(3) 0.044(3) 0.009(2) 0.015(2) -0.003(2)
C39 0.022(2) 0.026(2) 0.040(3) 0.006(2) 0.012(2) -0.0021(19)
C40 0.020(2) 0.016(2) 0.030(2) -0.0005(17) 0.010(2) -0.0007(17)
C41 0.077(5) 0.018(2) 0.030(3) 0.005(2) 0.037(3) 0.010(2)
C42 0.040(3) 0.024(3) 0.032(3) -0.012(2) -0.001(3) 0.011(2)
C43 0.022(3) 0.023(3) 0.082(5) -0.027(3) 0.024(3) -0.008(2)
C44 0.083(5) 0.009(2) 0.093(5) -0.016(3) 0.080(5) -0.010(2)
C45 0.097(6) 0.016(2) 0.037(3) 0.005(2) 0.045(4) 0.016(3)
C46 0.038(3) 0.023(3) 0.028(3) -0.011(2) -0.006(2) 0.016(2)
C47 0.024(3) 0.020(2) 0.070(4) -0.018(3) 0.020(3) -0.005(2)
C48 0.070(4) 0.013(2) 0.083(5) -0.011(2) 0.068(4) -0.009(2)
C49 0.021(2) 0.0144(19) 0.028(2) -0.0060(16) 0.0154(19) -0.0050(16)
C50 0.026(2) 0.022(2) 0.031(2) -0.0052(18) 0.019(2) -0.0024(18)
C51 0.032(3) 0.018(2) 0.045(3) -0.002(2) 0.027(2) 0.0018(19)
C52 0.051(4) 0.027(3) 0.062(4) 0.002(3) 0.041(3) 0.013(2)
C53 0.084(6) 0.045(4) 0.060(4) -0.010(3) 0.043(4) 0.023(4)
C54 0.130(8) 0.056(5) 0.131(8) 0.016(5) 0.116(8) 0.033(5)
C55 0.023(2) 0.016(2) 0.027(2) 0.0023(17) 0.014(2) 0.0053(17)
C56 0.021(2) 0.027(2) 0.025(2) 0.0032(18) 0.011(2) 0.0045(18)
C57 0.030(3) 0.033(3) 0.029(3) 0.008(2) 0.014(2) 0.003(2)
C58 0.038(3) 0.033(3) 0.023(2) 0.002(2) 0.011(2) 0.009(2)
C59 0.025(3) 0.021(2) 0.031(3) 0.005(2) 0.005(2) 0.0042(19)
C60 0.021(2) 0.016(2) 0.034(3) 0.0015(18) 0.011(2) 0.0029(17)
C61 0.027(2) 0.018(2) 0.034(2) -0.0070(18) 0.024(2) -0.0038(17)
C62 0.034(3) 0.022(2) 0.034(3) -0.0052(19) 0.026(2) -0.0047(19)
C63 0.052(3) 0.026(2) 0.046(3) 0.003(2) 0.040(3) -0.003(2)
C64 0.057(4) 0.038(3) 0.038(3) -0.002(2) 0.036(3) -0.003(3)
C65 0.049(3) 0.026(2) 0.037(3) -0.011(2) 0.031(3) -0.009(2)
C66 0.040(3) 0.019(2) 0.031(2) -0.0073(18) 0.025(2) -0.0040(19)
C67 0.023(2) 0.016(2) 0.027(2) -0.0008(17) 0.0164(19) -0.0001(16)
C68 0.028(2) 0.020(2) 0.029(2) 0.0036(18) 0.019(2) 0.0030(18)
C69 0.033(3) 0.020(2) 0.037(3) 0.0029(19) 0.025(2) 0.0047(19)
C70 0.051(3) 0.028(3) 0.057(4) 0.007(2) 0.043(3) 0.014(2)
C71 0.120(8) 0.101(7) 0.056(5) 0.003(5) 0.061(6) 0.051(6)
C72 0.200(13) 0.066(6) 0.178(11) 0.054(7) 0.178(11) 0.060(7)
C73 0.026(2) 0.0106(18) 0.029(2) 0.0072(16) 0.018(2) 0.0080(16)
C74 0.028(3) 0.025(2) 0.033(3) 0.0038(19) 0.019(2) 0.0017(19)
C75 0.037(3) 0.023(2) 0.033(3) 0.0086(19) 0.024(2) 0.003(2)
C76 0.047(3) 0.023(2) 0.026(2) 0.0006(19) 0.019(2) 0.007(2)
C77 0.032(3) 0.021(2) 0.031(3) 0.0055(19) 0.014(2) 0.0061(19)
C78 0.029(3) 0.016(2) 0.036(3) 0.0068(18) 0.021(2) 0.0065(18)
C79 0.031(3) 0.029(2) 0.022(2) 0.0024(18) 0.019(2) 0.0046(19)
C80 0.041(3) 0.034(3) 0.027(2) 0.007(2) 0.025(2) 0.013(2)
C81 0.059(4) 0.048(3) 0.032(3) 0.013(2) 0.033(3) 0.016(3)
C82 0.051(4) 0.086(5) 0.026(3) -0.001(3) 0.023(3) 0.006(4)
C83 0.057(4) 0.062(4) 0.034(3) -0.015(3) 0.035(3) -0.019(3)
C84 0.042(3) 0.044(3) 0.028(3) -0.011(2) 0.025(2) -0.007(2)
C85 0.022(2) 0.041(3) 0.023(2) 0.002(2) 0.015(2) 0.003(2)
C86 0.022(2) 0.025(2) 0.039(3) 0.015(2) 0.021(2) 0.0041(18)
C87 0.024(3) 0.009(3) 0.047(4) 0.000 0.020(3) 0.000
C88 0.020(2) 0.023(2) 0.027(2) 0.0051(18) 0.013(2) -0.0006(17)
C89 0.031(4) 0.013(3) 0.040(4) 0.000 0.025(3) 0.000
C101 0.066(4) 0.039(3) 0.065(4) 0.003(3) 0.051(4) 0.014(3)
C102 0.062(4) 0.047(4) 0.065(4) 0.007(3) 0.048(4) 0.010(3)
C103 0.092(7) 0.075(6) 0.074(6) 0.017(5) 0.056(6) 0.037(5)
C104 0.060(6) 0.092(8) 0.110(8) -0.020(6) 0.042(6) 0.017(5)
C105 0.063(6) 0.067(6) 0.140(10) -0.021(6) 0.067(7) -0.006(5)
C106 0.087(6) 0.046(4) 0.109(7) 0.007(4) 0.080(6) 0.010(4)
C107 0.101(7) 0.066(5) 0.060(5) 0.012(4) 0.049(5) 0.033(5)

loop_
_atom_type_symbol
_atom_type_description
_atom_type_scat_dispersion_real
_atom_type_scat_dispersion_imag
_atom_type_scat_source
C C 0.0033 0.0016 'International Tables Vol C Tables 4.2.6.8 and 6.1.1.4'
H H 0.0000 0.0000 'International Tables Vol C Tables 4.2.6.8 and 6.1.1.4'
N N 0.0061 0.0033 'International Tables Vol C Tables 4.2.6.8 and 6.1.1.4'
Cl Cl 0.1484 0.1585 'International Tables Vol C Tables 4.2.6.8 and 6.1.1.4'
Nd Nd -0.1943 3.0179 'International Tables Vol C Tables 4.2.6.8 and 6.1.1.4'

loop_
_geom_angle_atom_site_label_1
_geom_angle_atom_site_label_2
_geom_angle_atom_site_label_3
_geom_angle
_geom_angle_site_symmetry_1
_geom_angle_site_symmetry_3
N2 Nd1 N1 56.05(12) . .
N2 Nd1 Cl2 112.87(10) . .
N1 Nd1 Cl2 86.89(10) . .
N2 Nd1 C22 159.91(18) . .
N1 Nd1 C22 140.46(18) . .
Cl2 Nd1 C22 83.13(12) . .
N2 Nd1 C19 89.26(16) . 2
N1 Nd1 C19 89.67(16) . 2
Cl2 Nd1 C19 150.11(16) . 2
C22 Nd1 C19 80.78(16) . 2
N2 Nd1 C21 159.25(18) . .
N1 Nd1 C21 111.99(18) . .
Cl2 Nd1 C21 80.92(11) . .
C22 Nd1 C21 28.6(2) . .
C19 Nd1 C21 72.91(18) 2 .
N2 Nd1 C21 105.04(17) . 2
N1 Nd1 C21 141.44(18) . 2
Cl2 Nd1 C21 130.90(16) . 2
C22 Nd1 C21 55.1(2) . 2
C19 Nd1 C21 54.3(2) 2 2
C21 Nd1 C21 73.4(2) . 2
N2 Nd1 C20 89.00(15) . 2
N1 Nd1 C20 112.75(19) . 2
Cl2 Nd1 C20 156.87(14) . 2
C22 Nd1 C20 73.94(18) . 2
C19 Nd1 C20 28.5(2) 2 2
C21 Nd1 C20 80.36(15) . 2
C21 Nd1 C20 28.7(2) 2 2
N2 Nd1 Cl1 84.97(9) . .
N1 Nd1 Cl1 126.44(10) . .
Cl2 Nd1 Cl1 75.44(3) . .
C22 Nd1 Cl1 87.68(14) . .
C19 Nd1 Cl1 128.55(16) 2 .
C21 Nd1 Cl1 114.32(16) . .
C21 Nd1 Cl1 78.11(13) 2 .
C20 Nd1 Cl1 100.22(17) 2 .
N2 Nd1 C1 28.21(13) . .
N1 Nd1 C1 28.00(13) . .
Cl2 Nd1 C1 98.94(10) . .
C22 Nd1 C1 166.98(17) . .
C19 Nd1 C1 91.58(15) 2 .
C21 Nd1 C1 138.75(18) . .
C21 Nd1 C1 127.80(18) 2 .
C20 Nd1 C1 104.09(17) 2 .
Cl1 Nd1 C1 105.31(10) . .
N2 Nd1 C20 130.7(2) . .
N1 Nd1 C20 89.08(16) . .
Cl2 Nd1 C20 96.65(16) . .
C22 Nd1 C20 54.5(2) . .
C19 Nd1 C20 53.6(2) 2 .
C21 Nd1 C20 28.7(2) . .
C21 Nd1 C20 80.20(16) 2 .
C20 Nd1 C20 72.6(2) 2 .
Cl1 Nd1 C20 142.19(16) . .
C1 Nd1 C20 112.47(18) . .
N2 Nd1 C22 130.65(18) . 2
N1 Nd1 C22 160.54(14) . 2
Cl2 Nd1 C22 103.37(15) . 2
C22 Nd1 C22 29.5(3) . 2
C19 Nd1 C22 73.14(18) 2 2
C21 Nd1 C22 54.8(2) . 2
C21 Nd1 C22 28.5(2) 2 2
C20 Nd1 C22 54.3(2) 2 2
Cl1 Nd1 C22 72.66(11) . 2
C1 Nd1 C22 156.11(18) . 2
C20 Nd1 C22 73.49(17) . 2
N4 Nd2 N3 56.19(12) . .
N4 Nd2 Cl1 108.01(9) . .
N3 Nd2 Cl1 83.05(10) . .
N4 Nd2 C42 150.40(18) . .
N3 Nd2 C42 146.97(17) . .
Cl1 Nd2 C42 95.83(13) . .
N4 Nd2 C23 28.33(13) . .
N3 Nd2 C23 28.03(13) . .
Cl1 Nd2 C23 94.02(9) . .
C42 Nd2 C23 167.70(14) . .
N4 Nd2 C46 88.39(15) . .
N3 Nd2 C46 82.25(15) . .
Cl1 Nd2 C46 146.29(16) . .
C42 Nd2 C46 80.76(15) . .
C23 Nd2 C46 86.95(13) . .
N4 Nd2 C48 97.22(16) . .
N3 Nd2 C48 131.07(18) . .
Cl1 Nd2 C48 145.63(15) . .
C42 Nd2 C48 54.3(2) . .
C23 Nd2 C48 118.20(17) . .
C46 Nd2 C48 54.3(2) . .
N4 Nd2 Cl2 85.51(9) . .
N3 Nd2 Cl2 127.29(9) . .
Cl1 Nd2 Cl2 75.72(4) . .
C42 Nd2 Cl2 83.60(14) . .
C23 Nd2 Cl2 106.02(9) . .
C46 Nd2 Cl2 136.23(16) . .
C48 Nd2 Cl2 83.60(13) . .
N4 Nd2 C47 84.29(14) . .
N3 Nd2 C47 103.02(17) . .
Cl1 Nd2 C47 167.56(11) . .
C42 Nd2 C47 73.11(17) . .
C23 Nd2 C47 96.29(15) . .
C46 Nd2 C47 28.3(2) . .
C48 Nd2 C47 28.6(2) . .
Cl2 Nd2 C47 107.90(15) . .
N4 Nd2 C43 162.05(16) . .
N3 Nd2 C43 118.26(19) . .
Cl1 Nd2 C43 87.01(11) . .
C42 Nd2 C43 29.2(2) . .
C23 Nd2 C43 144.84(19) . .
C46 Nd2 C43 73.72(17) . .
C48 Nd2 C43 73.64(17) . .
Cl2 Nd2 C43 108.25(17) . .
C47 Nd2 C43 80.55(15) . .
N4 Nd2 C44 136.58(19) . .
N3 Nd2 C44 92.61(16) . .
Cl1 Nd2 C44 95.50(13) . .
C42 Nd2 C44 54.5(2) . .
C23 Nd2 C44 117.16(18) . .
C46 Nd2 C44 55.2(2) . .
C48 Nd2 C44 80.85(14) . .
Cl2 Nd2 C44 136.49(16) . .
C47 Nd2 C44 73.58(17) . .
C43 Nd2 C44 28.3(2) . .
N4 Nd2 C45 108.74(18) . .
N3 Nd2 C45 78.22(14) . .
Cl1 Nd2 C45 117.96(16) . .
C42 Nd2 C45 73.23(18) . .
C23 Nd2 C45 95.62(16) . .
C46 Nd2 C45 28.9(2) . .
C48 Nd2 C45 73.09(17) . .
Cl2 Nd2 C45 153.81(11) . .
C47 Nd2 C45 54.1(2) . .
C43 Nd2 C45 54.2(2) . .
C44 Nd2 C45 29.0(2) . .
N6 Nd3 N5 55.96(12) . .
N6 Nd3 Cl4 110.35(9) . .
N5 Nd3 Cl4 83.19(9) . .
N6 Nd3 C47 90.47(15) . .
N5 Nd3 C47 86.84(15) . .
Cl4 Nd3 C47 145.66(15) . .
N6 Nd3 Cl3 83.48(9) . .
N5 Nd3 Cl3 124.63(9) . .
Cl4 Nd3 Cl3 77.36(3) . .
C47 Nd3 Cl3 133.72(15) . .
N6 Nd3 C45 136.91(19) . .
N5 Nd3 C45 93.78(16) . .
Cl4 Nd3 C45 93.21(14) . .
C47 Nd3 C45 54.7(2) . .
Cl3 Nd3 C45 138.14(16) . .
N6 Nd3 C48 86.78(14) . .
N5 Nd3 C48 108.12(17) . .
Cl4 Nd3 C48 162.85(11) . .
C47 Nd3 C48 28.8(2) . .
Cl3 Nd3 C48 104.93(15) . .
C45 Nd3 C48 73.61(17) . .
N6 Nd3 C41 100.19(15) . .
N5 Nd3 C41 136.70(17) . .
Cl4 Nd3 C41 139.74(15) . .
C47 Nd3 C41 55.11(19) . .
Cl3 Nd3 C41 80.84(12) . .
C45 Nd3 C41 81.03(15) . .
C48 Nd3 C41 29.15(19) . .
N6 Nd3 C46 109.47(17) . .
N5 Nd3 C46 81.22(14) . .
Cl4 Nd3 C46 117.26(16) . .
C47 Nd3 C46 28.4(2) . .
Cl3 Nd3 C46 153.00(11) . .
C45 Nd3 C46 29.0(2) . .
C48 Nd3 C46 54.3(2) . .
C41 Nd3 C46 73.70(16) . .
N6 Nd3 C49 28.03(13) . .
N5 Nd3 C49 28.18(12) . .
Cl4 Nd3 C49 95.09(9) . .
C47 Nd3 C49 91.26(14) . .
Cl3 Nd3 C49 103.02(10) . .
C45 Nd3 C49 118.52(18) . .
C48 Nd3 C49 100.82(15) . .
C41 Nd3 C49 122.77(16) . .
C46 Nd3 C49 98.28(15) . .
N6 Nd3 C42 124.64(18) . .
N5 Nd3 C42 159.56(14) . .
Cl4 Nd3 C42 112.38(15) . .
C47 Nd3 C42 72.83(17) . .
Cl3 Nd3 C42 73.45(11) . .
C45 Nd3 C42 72.92(17) . .
C48 Nd3 C42 53.82(19) . .
C41 Nd3 C42 27.92(19) . .
C46 Nd3 C42 79.81(15) . .
C49 Nd3 C42 150.18(18) . .
N6 Nd3 C44 163.72(15) . .
N5 Nd3 C44 119.03(18) . .
Cl4 Nd3 C44 82.93(10) . .
C47 Nd3 C44 73.45(17) . .
Cl3 Nd3 C44 109.32(16) . .
C45 Nd3 C44 28.9(2) . .
C48 Nd3 C44 80.30(14) . .
C41 Nd3 C44 72.94(16) . .
C46 Nd3 C44 54.7(2) . .
C49 Nd3 C44 146.22(19) . .
C42 Nd3 C44 53.6(2) . .
N7 Nd4 N8 55.57(13) . .
N7 Nd4 Cl3 108.71(10) . .
N8 Nd4 Cl3 84.46(10) . .
N7 Nd4 C86 150.81(14) . .
N8 Nd4 C86 100.51(14) . .
Cl3 Nd4 C86 82.31(10) . .
N7 Nd4 C85 122.69(14) . .
N8 Nd4 C85 82.07(14) . .
Cl3 Nd4 C85 102.64(11) . .
C86 Nd4 C85 29.03(15) . .
N7 Nd4 C88 98.16(13) . .
N8 Nd4 C88 124.28(14) . .
Cl3 Nd4 C88 149.12(10) . .
C86 Nd4 C88 81.41(13) . .
C85 Nd4 C88 73.81(14) . .
N7 Nd4 C67 27.80(13) . .
N8 Nd4 C67 27.92(13) . .
Cl3 Nd4 C67 95.43(9) . .
C86 Nd4 C67 127.46(14) . .
C85 Nd4 C67 104.58(14) . .
C88 Nd4 C67 115.29(13) . .
N7 Nd4 Cl4 86.48(10) . .
N8 Nd4 Cl4 129.28(10) . .
Cl3 Nd4 Cl4 77.05(3) . .
C86 Nd4 Cl4 122.65(11) . .
C85 Nd4 Cl4 147.82(10) . .
C88 Nd4 Cl4 90.02(10) . .
C67 Nd4 Cl4 107.50(10) . .
N7 Nd4 C87 172.03(13) . .
N8 Nd4 C87 127.96(9) . .
Cl3 Nd4 C87 79.19(9) . .
C86 Nd4 C87 28.73(11) . .
C85 Nd4 C87 54.71(12) . .
C88 Nd4 C87 73.93(13) . .
C67 Nd4 C87 155.72(9) . .
Cl4 Nd4 C87 94.46(6) . .
N7 Nd4 C88 100.93(13) . 2
N8 Nd4 C88 81.09(14) . 2
Cl3 Nd4 C88 130.87(10) . 2
C86 Nd4 C88 55.08(14) . 2
C85 Nd4 C88 28.97(14) . 2
C88 Nd4 C88 54.39(18) . 2
C67 Nd4 C88 93.10(13) . 2
Cl4 Nd4 C88 144.21(10) . 2
C87 Nd4 C88 73.77(12) . 2
N7 Nd4 C85 118.72(14) . 2
N8 Nd4 C85 152.10(14) . 2
Cl3 Nd4 C85 120.64(11) . 2
C86 Nd4 C85 73.52(14) . 2
C85 Nd4 C85 80.60(15) . 2
C88 Nd4 C85 28.87(14) . 2
C67 Nd4 C85 141.93(14) . 2
Cl4 Nd4 C85 72.62(10) . 2
C87 Nd4 C85 54.39(12) . 2
C88 Nd4 C85 73.18(14) 2 2
N7 Nd4 C89 91.11(13) . .
N8 Nd4 C89 97.45(11) . .
Cl3 Nd4 C89 156.64(8) . .
C86 Nd4 C89 74.44(13) . .
C85 Nd4 C89 54.98(12) . .
C88 Nd4 C89 28.76(10) . .
C67 Nd4 C89 96.92(12) . .
Cl4 Nd4 C89 117.52(3) . .
C87 Nd4 C89 81.42(13) . .
C88 Nd4 C89 28.70(10) 2 .
C85 Nd4 C89 54.66(12) 2 .
Nd2 Cl1 Nd1 104.02(4) . .
Nd1 Cl2 Nd2 103.38(4) . .
Nd4 Cl3 Nd3 103.01(3) . .
Nd3 Cl4 Nd4 101.96(3) . .
C1 N1 C7 120.0(4) . .
C1 N1 Nd1 93.2(3) . .
C7 N1 Nd1 146.1(3) . .
C1 N2 C13 120.1(4) . .
C1 N2 Nd1 93.9(3) . .
C13 N2 Nd1 144.9(3) . .
C23 N3 C29 120.0(4) . .
C23 N3 Nd2 92.4(3) . .
C29 N3 Nd2 146.5(3) . .
C23 N4 C35 120.3(4) . .
C23 N4 Nd2 94.4(3) . .
C35 N4 Nd2 143.5(3) . .
C49 N5 C55 119.8(4) . .
C49 N5 Nd3 92.5(3) . .
C55 N5 Nd3 147.3(3) . .
C49 N6 C61 120.1(4) . .
C49 N6 Nd3 94.1(3) . .
C61 N6 Nd3 144.1(3) . .
C67 N7 C73 120.5(4) . .
C67 N7 Nd4 95.0(3) . .
C73 N7 Nd4 143.0(3) . .
C67 N8 C79 119.9(4) . .
C67 N8 Nd4 93.8(3) . .
C79 N8 Nd4 146.1(3) . .
N1 C1 N2 116.2(4) . .
N1 C1 C2 122.4(4) . .
N2 C1 C2 121.4(4) . .
N1 C1 Nd1 58.8(2) . .
N2 C1 Nd1 57.9(2) . .
C2 C1 Nd1 172.2(3) . .
C3 C2 C1 174.4(5) . .
C2 C3 C4 175.7(5) . .
C3 C4 C5 120.7(5) . .
C3 C4 C6 117.5(5) . .
C5 C4 C6 57.3(5) . .
C6 C5 C4 63.8(5) . .
C5 C6 C4 58.9(4) . .
N1 C7 C8 109.1(3) . .
N1 C7 C12 111.1(4) . .
C8 C7 C12 109.8(4) . .
C7 C8 C9 112.2(4) . .
C10 C9 C8 111.2(5) . .
C9 C10 C11 110.6(4) . .
C10 C11 C12 111.1(4) . .
C7 C12 C11 111.0(4) . .
N2 C13 C14 108.2(4) . .
N2 C13 C18 112.0(4) . .
C14 C13 C18 111.2(4) . .
C13 C14 C15 111.5(4) . .
C16 C15 C14 111.2(4) . .
C15 C16 C17 111.7(5) . .
C18 C17 C16 111.3(4) . .
C17 C18 C13 111.1(4) . .
C19 C19 C20 135.7(4) 2 .
C19 C19 Nd1 77.0(4) 2 2
C20 C19 Nd1 76.1(3) . 2
C19 C19 Nd1 75.2(4) 2 .
C20 C19 Nd1 75.4(3) . .
Nd1 C19 Nd1 99.49(17) 2 .
C19 C20 C21 134.8(5) . .
C19 C20 Nd1 75.5(3) . 2
C21 C20 Nd1 75.6(3) . 2
C19 C20 Nd1 76.2(3) . .
C21 C20 Nd1 75.2(3) . .
Nd1 C20 Nd1 99.55(18) 2 .
C22 C21 C20 135.4(5) . .
C22 C21 Nd1 75.4(3) . .
C20 C21 Nd1 76.1(3) . .
C22 C21 Nd1 76.3(3) . 2
C20 C21 Nd1 75.7(3) . 2
Nd1 C21 Nd1 99.86(16) . 2
C21 C22 C22 134.1(3) . 2
C21 C22 Nd1 76.0(3) . .
C22 C22 Nd1 76.2(3) 2 .
C21 C22 Nd1 75.3(3) . 2
C22 C22 Nd1 74.3(4) 2 2
Nd1 C22 Nd1 99.74(16) . 2
N3 C23 N4 116.3(4) . .
N3 C23 C24 123.3(4) . .
N4 C23 C24 120.4(4) . .
N3 C23 Nd2 59.6(2) . .
N4 C23 Nd2 57.3(2) . .
C24 C23 Nd2 172.8(3) . .
C25 C24 C23 174.2(5) . .
C24 C25 C26 176.9(6) . .
C27 C26 C25 116.9(6) . .
C27 C26 C28 67.9(6) . .
C25 C26 C28 119.5(6) . .
C26 C27 C28 57.4(5) . .
C26 C28 C27 54.7(5) . .
N3 C29 C30 110.3(4) . .
N3 C29 C34 111.0(4) . .
C30 C29 C34 110.0(4) . .
C29 C30 C31 112.5(4) . .
C30 C31 C32 111.2(4) . .
C31 C32 C33 110.8(5) . .
C34 C33 C32 110.7(5) . .
C33 C34 C29 111.0(4) . .
N4 C35 C40 112.0(4) . .
N4 C35 C36 109.8(4) . .
C40 C35 C36 110.1(4) . .
C35 C36 C37 111.0(4) . .
C36 C37 C38 111.0(4) . .
C39 C38 C37 111.7(4) . .
C38 C39 C40 112.1(4) . .
C35 C40 C39 110.8(4) . .
C42 C41 C48 134.1(5) . .
C42 C41 Nd3 77.6(3) . .
C48 C41 Nd3 75.2(3) . .
C42 C41 Nd2 74.3(3) . .
C48 C41 Nd2 74.4(3) . .
Nd3 C41 Nd2 99.28(15) . .
C41 C42 C43 136.4(5) . .
C41 C42 Nd2 77.6(3) . .
C43 C42 Nd2 76.1(3) . .
C41 C42 Nd3 74.5(3) . .
C43 C42 Nd3 76.1(3) . .
Nd2 C42 Nd3 99.33(17) . .
C44 C43 C42 134.6(5) . .
C44 C43 Nd2 75.9(3) . .
C42 C43 Nd2 74.7(3) . .
C44 C43 Nd3 75.9(3) . .
C42 C43 Nd3 75.2(3) . .
Nd2 C43 Nd3 98.64(16) . .
C43 C44 C45 134.5(5) . .
C43 C44 Nd2 75.9(3) . .
C45 C44 Nd2 76.1(3) . .
C43 C44 Nd3 76.3(3) . .
C45 C44 Nd3 73.5(3) . .
Nd2 C44 Nd3 98.75(16) . .
C46 C45 C44 134.9(5) . .
C46 C45 Nd3 75.8(3) . .
C44 C45 Nd3 77.6(3) . .
C46 C45 Nd2 74.5(3) . .
C44 C45 Nd2 74.9(3) . .
Nd3 C45 Nd2 99.63(17) . .
C47 C46 C45 134.7(5) . .
C47 C46 Nd2 76.3(3) . .
C45 C46 Nd2 76.6(3) . .
C47 C46 Nd3 74.7(3) . .
C45 C46 Nd3 75.2(3) . .
Nd2 C46 Nd3 100.09(16) . .
C46 C47 C48 135.7(5) . .
C46 C47 Nd3 76.9(3) . .
C48 C47 Nd3 76.4(3) . .
C46 C47 Nd2 75.4(3) . .
C48 C47 Nd2 75.5(3) . .
Nd3 C47 Nd2 100.49(17) . .
C47 C48 C41 134.8(5) . .
C47 C48 Nd3 74.8(3) . .
C41 C48 Nd3 75.6(3) . .
C47 C48 Nd2 75.9(3) . .
C41 C48 Nd2 76.6(3) . .
Nd3 C48 Nd2 100.09(16) . .
N6 C49 N5 116.4(4) . .
N6 C49 C50 121.4(4) . .
N5 C49 C50 122.2(4) . .
N6 C49 Nd3 57.8(2) . .
N5 C49 Nd3 59.3(2) . .
C50 C49 Nd3 169.4(3) . .
C51 C50 C49 173.0(5) . .
C50 C51 C52 176.0(6) . .
C51 C52 C53 118.2(6) . .
C51 C52 C54 117.4(6) . .
C53 C52 C54 59.7(6) . .
C54 C53 C52 60.2(5) . .
C53 C54 C52 60.0(5) . .
N5 C55 C56 110.7(4) . .
N5 C55 C60 110.3(4) . .
C56 C55 C60 110.0(4) . .
C55 C56 C57 110.4(4) . .
C58 C57 C56 111.9(4) . .
C57 C58 C59 111.0(4) . .
C60 C59 C58 110.4(4) . .
C59 C60 C55 112.2(4) . .
N6 C61 C62 108.2(3) . .
N6 C61 C66 112.5(4) . .
C62 C61 C66 110.5(4) . .
C63 C62 C61 111.0(4) . .
C62 C63 C64 110.5(4) . .
C63 C64 C65 111.0(5) . .
C66 C65 C64 111.0(4) . .
C65 C66 C61 110.5(4) . .
N7 C67 N8 115.0(4) . .
N7 C67 C68 122.6(4) . .
N8 C67 C68 122.4(4) . .
N7 C67 Nd4 57.2(2) . .
N8 C67 Nd4 58.3(2) . .
C68 C67 Nd4 174.6(3) . .
C69 C68 C67 177.3(6) . .
C68 C69 C70 177.9(6) . .
C69 C70 C72 119.6(5) . .
C69 C70 C71 117.6(6) . .
C72 C70 C71 58.2(7) . .
C72 C71 C70 60.3(6) . .
C71 C72 C70 61.4(5) . .
N7 C73 C74 108.8(4) . .
N7 C73 C78 111.8(3) . .
C74 C73 C78 110.6(4) . .
C73 C74 C75 112.6(4) . .
C76 C75 C74 110.5(4) . .
C75 C76 C77 111.1(4) . .
C78 C77 C76 111.1(4) . .
C77 C78 C73 110.9(4) . .
N8 C79 C84 110.6(4) . .
N8 C79 C80 108.9(4) . .
C84 C79 C80 109.8(4) . .
C81 C80 C79 112.2(4) . .
C80 C81 C82 112.0(5) . .
C81 C82 C83 110.5(5) . .
C84 C83 C82 110.7(5) . .
C79 C84 C83 111.9(5) . .
C86 C85 C88 135.4(4) . 2
C86 C85 Nd4 75.3(3) . .
C88 C85 Nd4 76.7(3) 2 .
C86 C85 Nd4 76.2(3) . 2
C88 C85 Nd4 75.1(3) 2 2
Nd4 C85 Nd4 99.40(15) . 2
C87 C86 C85 135.1(5) . .
C87 C86 Nd4 76.8(2) . .
C85 C86 Nd4 75.7(3) . .
C87 C86 Nd4 75.0(2) . 2
C85 C86 Nd4 75.2(3) . 2
Nd4 C86 Nd4 99.21(14) . 2
C86 C87 C86 134.6(6) . 2
C86 C87 Nd4 74.4(3) . .
C86 C87 Nd4 76.5(3) 2 .
C86 C87 Nd4 76.5(3) . 2
C86 C87 Nd4 74.4(3) 2 2
Nd4 C87 Nd4 98.92(19) . 2
C89 C88 C85 135.4(5) . 2
C89 C88 Nd4 76.5(2) . .
C85 C88 Nd4 76.1(3) 2 .
C89 C88 Nd4 76.1(2) . 2
C85 C88 Nd4 74.4(3) 2 2
Nd4 C88 Nd4 99.01(14) . 2
C88 C89 C88 133.4(6) 2 .
C88 C89 Nd4 75.2(3) 2 .
C88 C89 Nd4 74.8(3) . .
C88 C89 Nd4 74.8(3) 2 2
C88 C89 Nd4 75.2(3) . 2
Nd4 C89 Nd4 98.24(19) . 2
C102 C101 C106 117.6(8) . .
C102 C101 C107 121.5(7) . .
C106 C101 C107 120.9(7) . .
C101 C102 C103 121.8(8) . .
C104 C103 C102 120.6(9) . .
C103 C104 C105 118.7(10) . .
C104 C105 C106 120.1(9) . .
C101 C106 C105 121.1(8) . .

loop_
_geom_bond_atom_site_label_1
_geom_bond_atom_site_label_2
_geom_bond_distance
_geom_bond_site_symmetry_2
Nd1 N2 2.403(4) .
Nd1 N1 2.424(4) .
Nd1 Cl2 2.7895(11) .
Nd1 C22 2.815(5) .
Nd1 C19 2.822(6) 2
Nd1 C21 2.822(5) .
Nd1 C21 2.827(5) 2
Nd1 C20 2.829(5) 2
Nd1 Cl1 2.8289(11) .
Nd1 C1 2.831(5) .
Nd1 C20 2.833(5) .
Nd1 C22 2.839(5) 2
Nd2 N4 2.380(4) .
Nd2 N3 2.434(4) .
Nd2 Cl1 2.7684(12) .
Nd2 C42 2.819(5) .
Nd2 C23 2.821(4) .
Nd2 C46 2.824(5) .
Nd2 C48 2.831(5) .
Nd2 Cl2 2.8324(11) .
Nd2 C47 2.835(5) .
Nd2 C43 2.836(5) .
Nd2 C44 2.836(5) .
Nd2 C45 2.851(5) .
Nd3 N6 2.404(3) .
Nd3 N5 2.439(4) .
Nd3 Cl4 2.7771(11) .
Nd3 C47 2.804(5) .
Nd3 Cl3 2.8081(16) .
Nd3 C45 2.823(5) .
Nd3 C48 2.824(5) .
Nd3 C41 2.829(5) .
Nd3 C46 2.831(5) .
Nd3 C49 2.833(4) .
Nd3 C42 2.867(5) .
Nd3 C44 2.875(5) .
Nd4 N7 2.395(3) .
Nd4 N8 2.418(4) .
Nd4 Cl3 2.7655(11) .
Nd4 C86 2.812(5) .
Nd4 C85 2.817(5) .
Nd4 C88 2.836(5) .
Nd4 C67 2.838(4) .
Nd4 Cl4 2.8377(15) .
Nd4 C87 2.843(4) .
Nd4 C88 2.847(5) 2
Nd4 C85 2.848(5) 2
Nd4 C89 2.858(4) .
N1 C1 1.331(6) .
N1 C7 1.466(6) .
N2 C1 1.341(6) .
N2 C13 1.474(6) .
N3 C23 1.327(6) .
N3 C29 1.458(5) .
N4 C23 1.343(6) .
N4 C35 1.452(5) .
N5 C49 1.339(6) .
N5 C55 1.455(6) .
N6 C49 1.335(6) .
N6 C61 1.476(5) .
N7 C67 1.328(6) .
N7 C73 1.476(5) .
N8 C67 1.331(6) .
N8 C79 1.468(5) .
C1 C2 1.448(6) .
C2 C3 1.214(7) .
C3 C4 1.421(7) .
C4 C5 1.476(7) .
C4 C6 1.547(9) .
C5 C6 1.450(11) .
C7 C8 1.524(7) .
C7 C12 1.530(6) .
C8 C9 1.526(6) .
C9 C10 1.519(8) .
C10 C11 1.522(8) .
C11 C12 1.536(7) .
C13 C14 1.516(7) .
C13 C18 1.531(7) .
C14 C15 1.534(7) .
C15 C16 1.521(8) .
C16 C17 1.530(8) .
C17 C18 1.522(7) .
C19 C19 1.363(16) 2
C19 C20 1.389(10) .
C19 Nd1 2.822(6) 2
C20 C21 1.404(10) .
C20 Nd1 2.829(5) 2
C21 C22 1.393(10) .
C21 Nd1 2.827(5) 2
C22 C22 1.439(15) 2
C22 Nd1 2.839(5) 2
C23 C24 1.450(6) .
C24 C25 1.189(7) .
C25 C26 1.447(7) .
C26 C27 1.437(10) .
C26 C28 1.482(9) .
C27 C28 1.631(12) .
C29 C30 1.515(7) .
C29 C34 1.536(6) .
C30 C31 1.518(6) .
C31 C32 1.531(8) .
C32 C33 1.544(9) .
C33 C34 1.531(6) .
C35 C40 1.517(6) .
C35 C36 1.529(7) .
C36 C37 1.531(6) .
C37 C38 1.534(7) .
C38 C39 1.517(8) .
C39 C40 1.525(7) .
C41 C42 1.375(9) .
C41 C48 1.423(9) .
C42 C43 1.423(10) .
C43 C44 1.385(10) .
C44 C45 1.423(10) .
C45 C46 1.416(10) .
C46 C47 1.385(10) .
C47 C48 1.400(10) .
C49 C50 1.456(6) .
C50 C51 1.195(7) .
C51 C52 1.447(7) .
C52 C53 1.489(9) .
C52 C54 1.492(10) .
C53 C54 1.485(12) .
C55 C56 1.523(6) .
C55 C60 1.525(6) .
C56 C57 1.531(7) .
C57 C58 1.528(8) .
C58 C59 1.538(8) .
C59 C60 1.519(7) .
C61 C62 1.528(7) .
C61 C66 1.534(6) .
C62 C63 1.524(6) .
C63 C64 1.526(8) .
C64 C65 1.537(8) .
C65 C66 1.520(6) .
C67 C68 1.446(6) .
C68 C69 1.201(7) .
C69 C70 1.436(7) .
C70 C72 1.485(9) .
C70 C71 1.501(11) .
C71 C72 1.453(15) .
C73 C74 1.513(6) .
C73 C78 1.525(7) .
C74 C75 1.533(7) .
C75 C76 1.520(8) .
C76 C77 1.529(7) .
C77 C78 1.517(6) .
C79 C84 1.530(7) .
C79 C80 1.533(7) .
C80 C81 1.519(7) .
C81 C82 1.522(10) .
C82 C83 1.539(10) .
C83 C84 1.531(7) .
C85 C86 1.411(7) .
C85 C88 1.417(7) 2
C85 Nd4 2.848(5) 2
C86 C87 1.403(6) .
C86 Nd4 2.862(4) 2
C87 C86 1.403(6) 2
C87 Nd4 2.843(4) 2
C88 C89 1.414(5) .
C88 C85 1.417(7) 2
C88 Nd4 2.847(5) 2
C89 C88 1.414(5) 2
C89 Nd4 2.858(4) 2
C101 C102 1.381(9) .
C101 C106 1.381(11) .
C101 C107 1.479(11) .
C102 C103 1.393(12) .
C103 C104 1.363(14) .
C104 C105 1.399(15) .
C105 C106 1.400(14) .

loop_
_geom_torsion_atom_site_label_1
_geom_torsion_atom_site_label_2
_geom_torsion_atom_site_label_3
_geom_torsion_atom_site_label_4
_geom_torsion
_geom_torsion_site_symmetry_1
_geom_torsion_site_symmetry_4
N4 Nd2 Cl1 Nd1 71.17(10) . .
N3 Nd2 Cl1 Nd1 122.19(9) . .
C42 Nd2 Cl1 Nd1 -91.04(15) . .
C23 Nd2 Cl1 Nd1 96.35(10) . .
C46 Nd2 Cl1 Nd1 -173.12(18) . .
C48 Nd2 Cl1 Nd1 -64.01(18) . .
Cl2 Nd2 Cl1 Nd1 -9.17(3) . .
C47 Nd2 Cl1 Nd1 -117.7(7) . .
C43 Nd2 Cl1 Nd1 -118.86(17) . .
C44 Nd2 Cl1 Nd1 -145.84(15) . .
C45 Nd2 Cl1 Nd1 -165.12(14) . .
N2 Nd1 Cl1 Nd2 -105.88(10) . .
N1 Nd1 Cl1 Nd2 -65.51(12) . .
Cl2 Nd1 Cl1 Nd2 9.33(3) . .
C22 Nd1 Cl1 Nd2 92.83(14) . .
C19 Nd1 Cl1 Nd2 169.10(15) 2 .
C21 Nd1 Cl1 Nd2 82.09(12) . .
C21 Nd1 Cl1 Nd2 147.57(15) 2 .
C20 Nd1 Cl1 Nd2 166.05(12) 2 .
C1 Nd1 Cl1 Nd2 -86.15(10) . .
C20 Nd1 Cl1 Nd2 91.3(2) . .
C22 Nd1 Cl1 Nd2 118.68(17) 2 .
N2 Nd1 Cl2 Nd2 68.91(10) . .
N1 Nd1 Cl2 Nd2 119.87(9) . .
C22 Nd1 Cl2 Nd2 -98.47(16) . .
C19 Nd1 Cl2 Nd2 -156.2(3) 2 .
C21 Nd1 Cl2 Nd2 -127.28(16) . .
C21 Nd1 Cl2 Nd2 -68.65(14) 2 .
C20 Nd1 Cl2 Nd2 -91.0(4) 2 .
Cl1 Nd1 Cl2 Nd2 -9.09(3) . .
C1 Nd1 Cl2 Nd2 94.51(10) . .
C20 Nd1 Cl2 Nd2 -151.42(14) . .
C22 Nd1 Cl2 Nd2 -76.87(12) 2 .
N4 Nd2 Cl2 Nd1 -100.59(9) . .
N3 Nd2 Cl2 Nd1 -60.18(12) . .
Cl1 Nd2 Cl2 Nd1 9.28(3) . .
C42 Nd2 Cl2 Nd1 106.98(14) . .
C23 Nd2 Cl2 Nd1 -80.84(10) . .
C46 Nd2 Cl2 Nd1 176.46(16) . .
C48 Nd2 Cl2 Nd1 161.61(14) . .
C47 Nd2 Cl2 Nd1 176.89(11) . .
C43 Nd2 Cl2 Nd1 91.20(12) . .
C44 Nd2 Cl2 Nd1 92.13(17) . .
C45 Nd2 Cl2 Nd1 134.6(4) . .
N7 Nd4 Cl3 Nd3 -75.69(11) . .
N8 Nd4 Cl3 Nd3 -126.45(10) . .
C86 Nd4 Cl3 Nd3 132.14(11) . .
C85 Nd4 Cl3 Nd3 152.98(10) . .
C88 Nd4 Cl3 Nd3 73.44(19) . .
C67 Nd4 Cl3 Nd3 -100.74(10) . .
Cl4 Nd4 Cl3 Nd3 6.01(3) . .
C87 Nd4 Cl3 Nd3 103.19(5) . .
C88 Nd4 Cl3 Nd3 160.40(12) 2 .
C85 Nd4 Cl3 Nd3 66.51(12) 2 .
C89 Nd4 Cl3 Nd3 137.58(14) . .
N6 Nd3 Cl3 Nd4 106.48(9) . .
N5 Nd3 Cl3 Nd4 66.26(11) . .
Cl4 Nd3 Cl3 Nd4 -6.13(3) . .
C47 Nd3 Cl3 Nd4 -169.15(16) . .
C45 Nd3 Cl3 Nd4 -86.68(18) . .
C48 Nd3 Cl3 Nd4 -168.63(11) . .
C41 Nd3 Cl3 Nd4 -152.06(13) . .
C46 Nd3 Cl3 Nd4 -132.5(4) . .
C49 Nd3 Cl3 Nd4 86.24(9) . .
C42 Nd3 Cl3 Nd4 -124.41(17) . .
C44 Nd3 Cl3 Nd4 -83.87(11) . .
N6 Nd3 Cl4 Nd4 -72.08(10) . .
N5 Nd3 Cl4 Nd4 -121.88(9) . .
C47 Nd3 Cl4 Nd4 164.0(2) . .
Cl3 Nd3 Cl4 Nd4 5.95(3) . .
C45 Nd3 Cl4 Nd4 144.70(15) . .
C48 Nd3 Cl4 Nd4 105.7(5) . .
C41 Nd3 Cl4 Nd4 64.80(16) . .
C46 Nd3 Cl4 Nd4 161.68(12) . .
C49 Nd3 Cl4 Nd4 -96.28(10) . .
C42 Nd3 Cl4 Nd4 71.86(13) . .
C44 Nd3 Cl4 Nd4 117.64(17) . .
N7 Nd4 Cl4 Nd3 104.07(9) . .
N8 Nd4 Cl4 Nd3 65.53(12) . .
Cl3 Nd4 Cl4 Nd3 -6.05(3) . .
C86 Nd4 Cl4 Nd3 -77.96(11) . .
C85 Nd4 Cl4 Nd3 -99.3(2) . .
C88 Nd4 Cl4 Nd3 -157.76(10) . .
C67 Nd4 Cl4 Nd3 85.63(10) . .
C87 Nd4 Cl4 Nd3 -83.87(9) . .
C88 Nd4 Cl4 Nd3 -152.07(16) 2 .
C85 Nd4 Cl4 Nd3 -134.35(12) 2 .
C89 Nd4 Cl4 Nd3 -166.51(11) . .
N2 Nd1 N1 C1 4.7(2) . .
Cl2 Nd1 N1 C1 -115.7(3) . .
C22 Nd1 N1 C1 169.0(3) . .
C19 Nd1 N1 C1 94.0(3) 2 .
C21 Nd1 N1 C1 165.4(3) . .
C21 Nd1 N1 C1 74.6(3) 2 .
C20 Nd1 N1 C1 76.9(3) 2 .
Cl1 Nd1 N1 C1 -46.4(3) . .
C20 Nd1 N1 C1 147.6(3) . .
C22 Nd1 N1 C1 121.5(6) 2 .
N2 Nd1 N1 C7 173.7(6) . .
Cl2 Nd1 N1 C7 53.3(5) . .
C22 Nd1 N1 C7 -21.9(6) . .
C19 Nd1 N1 C7 -97.0(5) 2 .
C21 Nd1 N1 C7 -25.6(6) . .
C21 Nd1 N1 C7 -116.3(5) 2 .
C20 Nd1 N1 C7 -114.0(5) 2 .
Cl1 Nd1 N1 C7 122.7(5) . .
C1 Nd1 N1 C7 169.0(7) . .
C20 Nd1 N1 C7 -43.4(6) . .
C22 Nd1 N1 C7 -69.4(8) 2 .
N1 Nd1 N2 C1 -4.6(2) . .
Cl2 Nd1 N2 C1 64.6(3) . .
C22 Nd1 N2 C1 -154.6(4) . .
C19 Nd1 N2 C1 -94.7(3) 2 .
C21 Nd1 N2 C1 -64.4(5) . .
C21 Nd1 N2 C1 -147.3(3) 2 .
C20 Nd1 N2 C1 -123.2(3) 2 .
Cl1 Nd1 N2 C1 136.4(3) . .
C20 Nd1 N2 C1 -57.4(3) . .
C22 Nd1 N2 C1 -161.6(3) 2 .
N1 Nd1 N2 C13 -171.0(6) . .
Cl2 Nd1 N2 C13 -101.8(5) . .
C22 Nd1 N2 C13 39.1(8) . .
C19 Nd1 N2 C13 98.9(5) 2 .
C21 Nd1 N2 C13 129.2(5) . .
C21 Nd1 N2 C13 46.4(6) 2 .
C20 Nd1 N2 C13 70.5(5) 2 .
Cl1 Nd1 N2 C13 -29.9(5) . .
C1 Nd1 N2 C13 -166.3(7) . .
C20 Nd1 N2 C13 136.3(5) . .
C22 Nd1 N2 C13 32.1(6) 2 .
N4 Nd2 N3 C23 4.9(2) . .
Cl1 Nd2 N3 C23 -112.3(2) . .
C42 Nd2 N3 C23 157.7(3) . .
C46 Nd2 N3 C23 98.1(3) . .
C48 Nd2 N3 C23 72.4(3) . .
Cl2 Nd2 N3 C23 -46.2(3) . .
C47 Nd2 N3 C23 78.8(3) . .
C43 Nd2 N3 C23 164.9(2) . .
C44 Nd2 N3 C23 152.5(3) . .
C45 Nd2 N3 C23 127.2(3) . .
N4 Nd2 N3 C29 171.2(6) . .
Cl1 Nd2 N3 C29 54.0(5) . .
C42 Nd2 N3 C29 -36.0(7) . .
C23 Nd2 N3 C29 166.3(7) . .
C46 Nd2 N3 C29 -95.6(5) . .
C48 Nd2 N3 C29 -121.3(5) . .
Cl2 Nd2 N3 C29 120.1(5) . .
C47 Nd2 N3 C29 -114.9(5) . .
C43 Nd2 N3 C29 -28.8(6) . .
C44 Nd2 N3 C29 -41.2(5) . .
C45 Nd2 N3 C29 -66.5(5) . .
N3 Nd2 N4 C23 -4.8(2) . .
Cl1 Nd2 N4 C23 63.4(3) . .
C42 Nd2 N4 C23 -154.6(3) . .
C46 Nd2 N4 C23 -86.6(3) . .
C48 Nd2 N4 C23 -140.2(3) . .
Cl2 Nd2 N4 C23 136.8(2) . .
C47 Nd2 N4 C23 -114.7(3) . .
C43 Nd2 N4 C23 -82.2(6) . .
C44 Nd2 N4 C23 -55.9(3) . .
C45 Nd2 N4 C23 -65.7(3) . .
N3 Nd2 N4 C35 -167.5(5) . .
Cl1 Nd2 N4 C35 -99.3(5) . .
C42 Nd2 N4 C35 42.7(6) . .
C23 Nd2 N4 C35 -162.7(6) . .
C46 Nd2 N4 C35 110.7(5) . .
C48 Nd2 N4 C35 57.1(5) . .
Cl2 Nd2 N4 C35 -25.9(5) . .
C47 Nd2 N4 C35 82.7(5) . .
C43 Nd2 N4 C35 115.1(7) . .
C44 Nd2 N4 C35 141.4(5) . .
C45 Nd2 N4 C35 131.6(5) . .
N6 Nd3 N5 C49 -5.9(2) . .
Cl4 Nd3 N5 C49 114.3(2) . .
C47 Nd3 N5 C49 -98.6(3) . .
Cl3 Nd3 N5 C49 44.8(3) . .
C45 Nd3 N5 C49 -152.9(3) . .
C48 Nd3 N5 C49 -78.9(3) . .
C41 Nd3 N5 C49 -72.0(3) . .
C46 Nd3 N5 C49 -126.7(3) . .
C42 Nd3 N5 C49 -104.6(5) . .
C44 Nd3 N5 C49 -167.7(2) . .
N6 Nd3 N5 C55 -177.5(6) . .
Cl4 Nd3 N5 C55 -57.2(5) . .
C47 Nd3 N5 C55 89.8(5) . .
Cl3 Nd3 N5 C55 -126.7(5) . .
C45 Nd3 N5 C55 35.6(5) . .
C48 Nd3 N5 C55 109.5(5) . .
C41 Nd3 N5 C55 116.5(5) . .
C46 Nd3 N5 C55 61.8(5) . .
C49 Nd3 N5 C55 -171.6(7) . .
C42 Nd3 N5 C55 83.8(7) . .
C44 Nd3 N5 C55 20.8(6) . .
N5 Nd3 N6 C49 5.9(2) . .
Cl4 Nd3 N6 C49 -60.3(3) . .
C47 Nd3 N6 C49 91.8(3) . .
Cl3 Nd3 N6 C49 -134.2(2) . .
C45 Nd3 N6 C49 58.6(3) . .
C48 Nd3 N6 C49 120.4(3) . .
C41 Nd3 N6 C49 146.4(3) . .
C46 Nd3 N6 C49 70.2(3) . .
C42 Nd3 N6 C49 161.1(2) . .
C44 Nd3 N6 C49 83.0(6) . .
N5 Nd3 N6 C61 169.1(5) . .
Cl4 Nd3 N6 C61 102.9(5) . .
C47 Nd3 N6 C61 -105.0(5) . .
Cl3 Nd3 N6 C61 29.0(5) . .
C45 Nd3 N6 C61 -138.2(4) . .
C48 Nd3 N6 C61 -76.4(5) . .
C41 Nd3 N6 C61 -50.5(5) . .
C46 Nd3 N6 C61 -126.6(5) . .
C49 Nd3 N6 C61 163.2(6) . .
C42 Nd3 N6 C61 -35.7(5) . .
C44 Nd3 N6 C61 -113.8(7) . .
N8 Nd4 N7 C67 4.5(3) . .
Cl3 Nd4 N7 C67 -64.6(3) . .
C86 Nd4 N7 C67 43.8(4) . .
C85 Nd4 N7 C67 54.8(3) . .
C88 Nd4 N7 C67 130.8(3) . .
Cl4 Nd4 N7 C67 -139.7(3) . .
C87 Nd4 N7 C67 123.3(7) . .
C88 Nd4 N7 C67 75.6(3) 2 .
C85 Nd4 N7 C67 152.3(3) 2 .
C89 Nd4 N7 C67 102.8(3) . .
N8 Nd4 N7 C73 168.6(5) . .
Cl3 Nd4 N7 C73 99.4(5) . .
C86 Nd4 N7 C73 -152.1(4) . .
C85 Nd4 N7 C73 -141.1(5) . .
C88 Nd4 N7 C73 -65.1(5) . .
C67 Nd4 N7 C73 164.1(6) . .
Cl4 Nd4 N7 C73 24.4(5) . .
C87 Nd4 N7 C73 -72.6(10) . .
C88 Nd4 N7 C73 -120.3(5) 2 .
C85 Nd4 N7 C73 -43.6(5) 2 .
C89 Nd4 N7 C73 -93.1(5) . .
N7 Nd4 N8 C67 -4.5(2) . .
Cl3 Nd4 N8 C67 112.7(3) . .
C86 Nd4 N8 C67 -166.2(3) . .
C85 Nd4 N8 C67 -143.7(3) . .
C88 Nd4 N8 C67 -79.5(3) . .
Cl4 Nd4 N8 C67 44.4(3) . .
C87 Nd4 N8 C67 -175.6(2) . .
C88 Nd4 N8 C67 -114.4(3) 2 .
C85 Nd4 N8 C67 -91.6(4) 2 .
C89 Nd4 N8 C67 -90.7(3) . .
N7 Nd4 N8 C79 -179.1(6) . .
Cl3 Nd4 N8 C79 -61.9(6) . .
C86 Nd4 N8 C79 19.2(6) . .
C85 Nd4 N8 C79 41.7(6) . .
C88 Nd4 N8 C79 105.9(6) . .
C67 Nd4 N8 C79 -174.6(7) . .
Cl4 Nd4 N8 C79 -130.2(5) . .
C87 Nd4 N8 C79 9.8(6) . .
C88 Nd4 N8 C79 71.0(6) 2 .
C85 Nd4 N8 C79 93.7(6) 2 .
C89 Nd4 N8 C79 94.7(6) . .
C7 N1 C1 N2 179.3(4) . .
Nd1 N1 C1 N2 -7.8(4) . .
C7 N1 C1 C2 -2.0(6) . .
Nd1 N1 C1 C2 170.9(4) . .
C7 N1 C1 Nd1 -173.0(4) . .
C13 N2 C1 N1 178.8(4) . .
Nd1 N2 C1 N1 7.8(4) . .
C13 N2 C1 C2 0.1(6) . .
Nd1 N2 C1 C2 -170.9(4) . .
C13 N2 C1 Nd1 171.0(5) . .
N2 Nd1 C1 N1 -171.8(4) . .
Cl2 Nd1 C1 N1 65.6(3) . .
C22 Nd1 C1 N1 -32.6(8) . .
C19 Nd1 C1 N1 -86.3(3) 2 .
C21 Nd1 C1 N1 -20.8(4) . .
C21 Nd1 C1 N1 -130.5(3) 2 .
C20 Nd1 C1 N1 -112.2(3) 2 .
Cl1 Nd1 C1 N1 142.9(2) . .
C20 Nd1 C1 N1 -35.4(3) . .
C22 Nd1 C1 N1 -135.5(4) 2 .
N1 Nd1 C1 N2 171.8(4) . .
Cl2 Nd1 C1 N2 -122.6(3) . .
C22 Nd1 C1 N2 139.2(7) . .
C19 Nd1 C1 N2 85.5(3) 2 .
C21 Nd1 C1 N2 151.0(3) . .
C21 Nd1 C1 N2 41.3(3) 2 .
C20 Nd1 C1 N2 59.6(3) 2 .
Cl1 Nd1 C1 N2 -45.4(3) . .
C20 Nd1 C1 N2 136.3(3) . .
C22 Nd1 C1 N2 36.3(5) 2 .
N2 Nd1 C1 C2 87(2) . .
N1 Nd1 C1 C2 -101(3) . .
Cl2 Nd1 C1 C2 -36(3) . .
C22 Nd1 C1 C2 -134(2) . .
C19 Nd1 C1 C2 172(2) 2 .
C21 Nd1 C1 C2 -122(2) . .
C21 Nd1 C1 C2 128(2) 2 .
C20 Nd1 C1 C2 147(2) 2 .
Cl1 Nd1 C1 C2 42(3) . .
C20 Nd1 C1 C2 -137(2) . .
C22 Nd1 C1 C2 123(2) 2 .
N1 C1 C2 C3 -170(5) . .
N2 C1 C2 C3 9(6) . .
Nd1 C1 C2 C3 -74(6) . .
C1 C2 C3 C4 -15(11) . .
C2 C3 C4 C5 29(8) . .
C2 C3 C4 C6 -37(8) . .
C3 C4 C5 C6 -104.9(7) . .
C3 C4 C6 C5 110.4(6) . .
C1 N1 C7 C8 151.3(4) . .
Nd1 N1 C7 C8 -16.1(7) . .
C1 N1 C7 C12 -87.5(5) . .
Nd1 N1 C7 C12 105.1(5) . .
N1 C7 C8 C9 177.6(4) . .
C12 C7 C8 C9 55.6(6) . .
C7 C8 C9 C10 -56.0(6) . .
C8 C9 C10 C11 55.6(6) . .
C9 C10 C11 C12 -56.4(6) . .
N1 C7 C12 C11 -176.6(4) . .
C8 C7 C12 C11 -55.9(5) . .
C10 C11 C12 C7 57.1(6) . .
C1 N2 C13 C14 152.2(4) . .
Nd1 N2 C13 C14 -43.6(7) . .
C1 N2 C13 C18 -84.9(5) . .
Nd1 N2 C13 C18 79.3(6) . .
N2 C13 C14 C15 179.0(4) . .
C18 C13 C14 C15 55.5(5) . .
C13 C14 C15 C16 -54.8(6) . .
C14 C15 C16 C17 54.3(6) . .
C15 C16 C17 C18 -54.9(6) . .
C16 C17 C18 C13 55.3(6) . .
N2 C13 C18 C17 -177.2(4) . .
C14 C13 C18 C17 -55.9(5) . .
N2 Nd1 C19 C19 -56.8(3) . 2
N1 Nd1 C19 C19 -107.6(3) . 2
Cl2 Nd1 C19 C19 172.3(3) . 2
C22 Nd1 C19 C19 102.3(3) . 2
C21 Nd1 C19 C19 126.4(4) . 2
C21 Nd1 C19 C19 44.5(3) 2 2
C20 Nd1 C19 C19 20.1(3) 2 2
Cl1 Nd1 C19 C19 50.6(4) . 2
C1 Nd1 C19 C19 -83.6(3) . 2
C20 Nd1 C19 C19 146.5(5) . 2
C22 Nd1 C19 C19 72.8(3) 2 2
N2 Nd1 C19 C20 156.7(3) . .
N1 Nd1 C19 C20 105.9(3) . .
Cl2 Nd1 C19 C20 25.8(4) . .
C22 Nd1 C19 C20 -44.2(3) . .
C19 Nd1 C19 C20 -146.5(5) 2 .
C21 Nd1 C19 C20 -20.1(3) . .
C21 Nd1 C19 C20 -102.0(4) 2 .
C20 Nd1 C19 C20 -126.4(4) 2 .
Cl1 Nd1 C19 C20 -95.9(5) . .
C1 Nd1 C19 C20 129.9(3) . .
C22 Nd1 C19 C20 -73.7(4) 2 .
N2 Nd1 C19 Nd1 -130.52(19) . 2
N1 Nd1 C19 Nd1 178.7(2) . 2
Cl2 Nd1 C19 Nd1 98.61(19) . 2
C22 Nd1 C19 Nd1 28.6(2) . 2
C19 Nd1 C19 Nd1 -73.7(3) 2 2
C21 Nd1 C19 Nd1 52.7(2) . 2
C21 Nd1 C19 Nd1 -29.2(2) 2 2
C20 Nd1 C19 Nd1 -53.6(2) 2 2
Cl1 Nd1 C19 Nd1 -23.1(5) . 2
C1 Nd1 C19 Nd1 -157.3(2) . 2
C20 Nd1 C19 Nd1 72.8(3) . 2
C22 Nd1 C19 Nd1 -0.9(2) 2 2
C19 C19 C20 C21 2.3(14) 2 .
Nd1 C19 C20 C21 -51.7(7) 2 .
Nd1 C19 C20 C21 52.2(6) . .
C19 C19 C20 Nd1 54.0(9) 2 2
Nd1 C19 C20 Nd1 103.88(14) . 2
C19 C19 C20 Nd1 -49.9(9) 2 .
Nd1 C19 C20 Nd1 -103.88(14) 2 .
N2 Nd1 C20 C19 -30.3(4) . .
N1 Nd1 C20 C19 -71.6(3) . .
Cl2 Nd1 C20 C19 -158.3(3) . .
C22 Nd1 C20 C19 125.0(4) . .
C19 Nd1 C20 C19 18.7(3) 2 .
C21 Nd1 C20 C19 144.5(5) . .
C21 Nd1 C20 C19 71.2(4) 2 .
C20 Nd1 C20 C19 42.6(4) 2 .
Cl1 Nd1 C20 C19 126.9(4) . .
C1 Nd1 C20 C19 -55.8(4) . .
C22 Nd1 C20 C19 99.6(4) 2 .
N2 Nd1 C20 C21 -174.8(3) . .
N1 Nd1 C20 C21 143.9(3) . .
Cl2 Nd1 C20 C21 57.1(3) . .
C22 Nd1 C20 C21 -19.5(3) . .
C19 Nd1 C20 C21 -125.9(4) 2 .
C21 Nd1 C20 C21 -73.3(4) 2 .
C20 Nd1 C20 C21 -101.9(4) 2 .
Cl1 Nd1 C20 C21 -17.7(5) . .
C1 Nd1 C20 C21 159.7(3) . .
C22 Nd1 C20 C21 -44.9(3) 2 .
N2 Nd1 C20 Nd1 -102.6(2) . 2
N1 Nd1 C20 Nd1 -143.9(2) . 2
Cl2 Nd1 C20 Nd1 129.3(2) . 2
C22 Nd1 C20 Nd1 52.6(2) . 2
C19 Nd1 C20 Nd1 -53.7(2) 2 2
C21 Nd1 C20 Nd1 72.2(3) . 2
C21 Nd1 C20 Nd1 -1.2(3) 2 2
C20 Nd1 C20 Nd1 -29.7(3) 2 2
Cl1 Nd1 C20 Nd1 54.5(4) . 2
C1 Nd1 C20 Nd1 -128.14(19) . 2
C22 Nd1 C20 Nd1 27.3(2) 2 2
C19 C20 C21 C22 -0.9(11) . .
Nd1 C20 C21 C22 -52.6(6) 2 .
Nd1 C20 C21 C22 51.6(6) . .
C19 C20 C21 Nd1 -52.5(7) . .
Nd1 C20 C21 Nd1 -104.20(14) 2 .
C19 C20 C21 Nd1 51.7(7) . 2
Nd1 C20 C21 Nd1 104.20(14) . 2
N2 Nd1 C21 C22 -134.2(5) . .
N1 Nd1 C21 C22 175.2(3) . .
Cl2 Nd1 C21 C22 92.3(3) . .
C19 Nd1 C21 C22 -102.3(4) 2 .
C21 Nd1 C21 C22 -45.4(4) 2 .
C20 Nd1 C21 C22 -74.1(4) 2 .
Cl1 Nd1 C21 C22 22.9(3) . .
C1 Nd1 C21 C22 -174.5(3) . .
C20 Nd1 C21 C22 -145.3(5) . .
C22 Nd1 C21 C22 -21.2(3) 2 .
N2 Nd1 C21 C20 11.2(6) . .
N1 Nd1 C21 C20 -39.5(4) . .
Cl2 Nd1 C21 C20 -122.4(3) . .
C22 Nd1 C21 C20 145.3(5) . .
C19 Nd1 C21 C20 43.0(4) 2 .
C21 Nd1 C21 C20 100.0(4) 2 .
C20 Nd1 C21 C20 71.3(4) 2 .
Cl1 Nd1 C21 C20 168.2(3) . .
C1 Nd1 C21 C20 -29.1(4) . .
C22 Nd1 C21 C20 124.1(4) 2 .
N2 Nd1 C21 Nd1 -61.3(5) . 2
N1 Nd1 C21 Nd1 -111.9(2) . 2
Cl2 Nd1 C21 Nd1 165.2(2) . 2
C22 Nd1 C21 Nd1 72.9(3) . 2
C19 Nd1 C21 Nd1 -29.4(2) 2 2
C21 Nd1 C21 Nd1 27.5(3) 2 2
C20 Nd1 C21 Nd1 -1.2(3) 2 2
Cl1 Nd1 C21 Nd1 95.77(19) . 2
C1 Nd1 C21 Nd1 -101.6(2) . 2
C20 Nd1 C21 Nd1 -72.5(3) . 2
C22 Nd1 C21 Nd1 51.7(2) 2 2
C20 C21 C22 C22 2.5(13) . 2
Nd1 C21 C22 C22 54.3(8) . 2
Nd1 C21 C22 C22 -49.9(8) 2 2
C20 C21 C22 Nd1 -51.8(6) . .
Nd1 C21 C22 Nd1 -104.23(13) 2 .
C20 C21 C22 Nd1 52.4(6) . 2
Nd1 C21 C22 Nd1 104.23(13) . 2
N2 Nd1 C22 C21 132.3(5) . .
N1 Nd1 C22 C21 -7.0(4) . .
Cl2 Nd1 C22 C21 -83.6(3) . .
C19 Nd1 C22 C21 71.1(4) 2 .
C21 Nd1 C22 C21 123.7(4) 2 .
C20 Nd1 C22 C21 99.4(4) 2 .
Cl1 Nd1 C22 C21 -159.2(3) . .
C1 Nd1 C22 C21 16.4(9) . .
C20 Nd1 C22 C21 19.6(3) . .
C22 Nd1 C22 C21 143.1(5) 2 .
N2 Nd1 C22 C22 -10.8(5) . 2
N1 Nd1 C22 C22 -150.1(2) . 2
Cl2 Nd1 C22 C22 133.3(3) . 2
C19 Nd1 C22 C22 -72.0(3) 2 2
C21 Nd1 C22 C22 -143.1(5) . 2
C21 Nd1 C22 C22 -19.4(3) 2 2
C20 Nd1 C22 C22 -43.6(3) 2 2
Cl1 Nd1 C22 C22 57.7(2) . 2
C1 Nd1 C22 C22 -126.7(6) . 2
C20 Nd1 C22 C22 -123.4(4) . 2
N2 Nd1 C22 Nd1 60.2(5) . 2
N1 Nd1 C22 Nd1 -79.0(3) . 2
Cl2 Nd1 C22 Nd1 -155.6(2) . 2
C19 Nd1 C22 Nd1 -0.9(2) 2 2
C21 Nd1 C22 Nd1 -72.0(3) . 2
C21 Nd1 C22 Nd1 51.7(2) 2 2
C20 Nd1 C22 Nd1 27.4(2) 2 2
Cl1 Nd1 C22 Nd1 128.75(19) . 2
C1 Nd1 C22 Nd1 -55.6(8) . 2
C20 Nd1 C22 Nd1 -52.4(2) . 2
C22 Nd1 C22 Nd1 71.0(3) 2 2
C29 N3 C23 N4 -179.4(4) . .
Nd2 N3 C23 N4 -8.0(4) . .
C29 N3 C23 C24 0.9(6) . .
Nd2 N3 C23 C24 172.2(4) . .
C29 N3 C23 Nd2 -171.3(4) . .
C35 N4 C23 N3 176.4(4) . .
Nd2 N4 C23 N3 8.2(4) . .
C35 N4 C23 C24 -3.9(6) . .
Nd2 N4 C23 C24 -172.0(4) . .
C35 N4 C23 Nd2 168.2(4) . .
N4 Nd2 C23 N3 -171.4(4) . .
Cl1 Nd2 C23 N3 67.0(2) . .
C42 Nd2 C23 N3 -76.1(9) . .
C46 Nd2 C23 N3 -79.2(3) . .
C48 Nd2 C23 N3 -125.4(3) . .
Cl2 Nd2 C23 N3 143.3(2) . .
C47 Nd2 C23 N3 -106.0(3) . .
C43 Nd2 C23 N3 -23.5(4) . .
C44 Nd2 C23 N3 -31.2(3) . .
C45 Nd2 C23 N3 -51.6(3) . .
N3 Nd2 C23 N4 171.4(4) . .
Cl1 Nd2 C23 N4 -121.5(2) . .
C42 Nd2 C23 N4 95.4(9) . .
C46 Nd2 C23 N4 92.3(3) . .
C48 Nd2 C23 N4 46.1(3) . .
Cl2 Nd2 C23 N4 -45.2(3) . .
C47 Nd2 C23 N4 65.5(3) . .
C43 Nd2 C23 N4 148.0(3) . .
C44 Nd2 C23 N4 140.2(3) . .
C45 Nd2 C23 N4 119.9(3) . .
N4 Nd2 C23 C24 73(3) . .
N3 Nd2 C23 C24 -116(3) . .
Cl1 Nd2 C23 C24 -49(3) . .
C42 Nd2 C23 C24 168(2) . .
C46 Nd2 C23 C24 165(3) . .
C48 Nd2 C23 C24 119(3) . .
Cl2 Nd2 C23 C24 28(3) . .
C47 Nd2 C23 C24 138(3) . .
C43 Nd2 C23 C24 -139(3) . .
C44 Nd2 C23 C24 -147(3) . .
C45 Nd2 C23 C24 -167(3) . .
N3 C23 C24 C25 156(5) . .
N4 C23 C24 C25 -23(6) . .
Nd2 C23 C24 C25 -92(6) . .
C23 C24 C25 C26 45(16) . .
C24 C25 C26 C27 26(13) . .
C24 C25 C26 C28 104(12) . .
C25 C26 C27 C28 113.0(7) . .
C25 C26 C28 C27 -109.3(7) . .
C23 N3 C29 C30 149.5(4) . .
Nd2 N3 C29 C30 -14.7(7) . .
C23 N3 C29 C34 -88.3(5) . .
Nd2 N3 C29 C34 107.5(6) . .
N3 C29 C30 C31 179.2(4) . .
C34 C29 C30 C31 56.4(6) . .
C29 C30 C31 C32 -55.7(7) . .
C30 C31 C32 C33 54.4(7) . .
C31 C32 C33 C34 -55.4(7) . .
C32 C33 C34 C29 56.9(6) . .
N3 C29 C34 C33 -179.3(5) . .
C30 C29 C34 C33 -56.9(6) . .
C23 N4 C35 C40 -80.4(5) . .
Nd2 N4 C35 C40 79.5(6) . .
C23 N4 C35 C36 157.0(4) . .
Nd2 N4 C35 C36 -43.1(6) . .
N4 C35 C36 C37 -178.0(4) . .
C40 C35 C36 C37 58.3(5) . .
C35 C36 C37 C38 -55.7(6) . .
C36 C37 C38 C39 53.0(6) . .
C37 C38 C39 C40 -53.3(6) . .
N4 C35 C40 C39 179.7(4) . .
C36 C35 C40 C39 -57.9(5) . .
C38 C39 C40 C35 55.9(6) . .
N6 Nd3 C41 C42 153.4(3) . .
N5 Nd3 C41 C42 -156.3(3) . .
Cl4 Nd3 C41 C42 14.0(4) . .
C47 Nd3 C41 C42 -123.2(4) . .
Cl3 Nd3 C41 C42 71.8(3) . .
C45 Nd3 C41 C42 -70.3(3) . .
C48 Nd3 C41 C42 -142.6(5) . .
C46 Nd3 C41 C42 -99.1(3) . .
C49 Nd3 C41 C42 171.5(3) . .
C44 Nd3 C41 C42 -41.8(3) . .
N6 Nd3 C41 C48 -63.9(3) . .
N5 Nd3 C41 C48 -13.6(4) . .
Cl4 Nd3 C41 C48 156.7(2) . .
C47 Nd3 C41 C48 19.4(3) . .
Cl3 Nd3 C41 C48 -145.6(3) . .
C45 Nd3 C41 C48 72.3(3) . .
C46 Nd3 C41 C48 43.5(3) . .
C49 Nd3 C41 C48 -45.9(3) . .
C42 Nd3 C41 C48 142.6(5) . .
C44 Nd3 C41 C48 100.9(3) . .
N6 Nd3 C41 Nd2 -134.99(18) . .
N5 Nd3 C41 Nd2 -84.7(2) . .
Cl4 Nd3 C41 Nd2 85.6(2) . .
C47 Nd3 C41 Nd2 -51.6(2) . .
Cl3 Nd3 C41 Nd2 143.40(19) . .
C45 Nd3 C41 Nd2 1.3(2) . .
C48 Nd3 C41 Nd2 -71.0(3) . .
C46 Nd3 C41 Nd2 -27.5(2) . .
C49 Nd3 C41 Nd2 -116.95(17) . .
C42 Nd3 C41 Nd2 71.6(3) . .
C44 Nd3 C41 Nd2 29.8(2) . .
N4 Nd2 C41 C42 178.9(3) . .
N3 Nd2 C41 C42 100.2(5) . .
Cl1 Nd2 C41 C42 -43.5(3) . .
C23 Nd2 C41 C42 157.9(3) . .
C46 Nd2 C41 C42 101.9(4) . .
C48 Nd2 C41 C42 145.9(5) . .
Cl2 Nd2 C41 C42 -107.4(3) . .
C47 Nd2 C41 C42 125.6(4) . .
C43 Nd2 C41 C42 20.2(3) . .
C44 Nd2 C41 C42 44.0(3) . .
C45 Nd2 C41 C42 72.9(4) . .
N4 Nd2 C41 C48 32.9(3) . .
N3 Nd2 C41 C48 -45.7(5) . .
Cl1 Nd2 C41 C48 170.6(3) . .
C42 Nd2 C41 C48 -145.9(5) . .
C23 Nd2 C41 C48 12.0(4) . .
C46 Nd2 C41 C48 -44.1(3) . .
Cl2 Nd2 C41 C48 106.6(3) . .
C47 Nd2 C41 C48 -20.3(3) . .
C43 Nd2 C41 C48 -125.7(4) . .
C44 Nd2 C41 C48 -102.0(3) . .
C45 Nd2 C41 C48 -73.0(3) . .
N4 Nd2 C41 Nd3 104.66(19) . .
N3 Nd2 C41 Nd3 26.0(5) . .
Cl1 Nd2 C41 Nd3 -117.71(15) . .
C42 Nd2 C41 Nd3 -74.2(3) . .
C23 Nd2 C41 Nd3 83.7(3) . .
C46 Nd2 C41 Nd3 27.6(2) . .
C48 Nd2 C41 Nd3 71.7(3) . .
Cl2 Nd2 C41 Nd3 178.3(2) . .
C47 Nd2 C41 Nd3 51.38(19) . .
C43 Nd2 C41 Nd3 -54.0(2) . .
C44 Nd2 C41 Nd3 -30.2(2) . .
C45 Nd2 C41 Nd3 -1.3(2) . .
C48 C41 C42 C43 -5.4(11) . .
Nd3 C41 C42 C43 49.4(6) . .
Nd2 C41 C42 C43 -54.1(6) . .
C48 C41 C42 Nd2 48.7(6) . .
Nd3 C41 C42 Nd2 103.48(13) . .
C48 C41 C42 Nd3 -54.8(6) . .
Nd2 C41 C42 Nd3 -103.48(13) . .
N4 Nd2 C42 C41 -1.9(5) . .
N3 Nd2 C42 C41 -131.7(4) . .
Cl1 Nd2 C42 C41 142.1(3) . .
C23 Nd2 C42 C41 -74.9(10) . .
C46 Nd2 C42 C41 -71.8(3) . .
C48 Nd2 C42 C41 -19.5(3) . .
Cl2 Nd2 C42 C41 67.2(3) . .
C47 Nd2 C42 C41 -43.7(3) . .
C43 Nd2 C42 C41 -144.8(5) . .
C44 Nd2 C42 C41 -125.3(4) . .
C45 Nd2 C42 C41 -100.5(3) . .
N4 Nd2 C42 C43 142.9(3) . .
N3 Nd2 C42 C43 13.1(5) . .
Cl1 Nd2 C42 C43 -73.1(3) . .
C23 Nd2 C42 C43 69.9(10) . .
C46 Nd2 C42 C43 73.0(4) . .
C48 Nd2 C42 C43 125.3(4) . .
Cl2 Nd2 C42 C43 -148.0(3) . .
C47 Nd2 C42 C43 101.1(3) . .
C44 Nd2 C42 C43 19.5(3) . .
C45 Nd2 C42 C43 44.4(3) . .
N4 Nd2 C42 Nd3 69.8(4) . .
N3 Nd2 C42 Nd3 -60.0(4) . .
Cl1 Nd2 C42 Nd3 -146.21(17) . .
C23 Nd2 C42 Nd3 -3.2(10) . .
C46 Nd2 C42 Nd3 -0.1(2) . .
C48 Nd2 C42 Nd3 52.2(2) . .
Cl2 Nd2 C42 Nd3 138.9(2) . .
C47 Nd2 C42 Nd3 28.0(2) . .
C43 Nd2 C42 Nd3 -73.1(3) . .
C44 Nd2 C42 Nd3 -53.6(2) . .
C45 Nd2 C42 Nd3 -28.7(2) . .
N6 Nd3 C42 C41 -32.4(4) . .
N5 Nd3 C42 C41 52.2(7) . .
Cl4 Nd3 C42 C41 -170.2(3) . .
C47 Nd3 C42 C41 45.9(3) . .
Cl3 Nd3 C42 C41 -101.9(3) . .
C45 Nd3 C42 C41 103.4(4) . .
C48 Nd3 C42 C41 21.5(3) . .
C46 Nd3 C42 C41 74.4(3) . .
C49 Nd3 C42 C41 -14.5(5) . .
C44 Nd3 C42 C41 127.7(4) . .
N6 Nd3 C42 C43 -179.7(3) . .
N5 Nd3 C42 C43 -95.1(6) . .
Cl4 Nd3 C42 C43 42.4(3) . .
C47 Nd3 C42 C43 -101.4(3) . .
Cl3 Nd3 C42 C43 110.7(3) . .
C45 Nd3 C42 C43 -44.0(3) . .
C48 Nd3 C42 C43 -125.9(4) . .
C41 Nd3 C42 C43 -147.4(5) . .
C46 Nd3 C42 C43 -73.0(3) . .
C49 Nd3 C42 C43 -161.9(3) . .
C44 Nd3 C42 C43 -19.6(3) . .
N6 Nd3 C42 Nd2 -106.6(2) . .
N5 Nd3 C42 Nd2 -22.1(6) . .
Cl4 Nd3 C42 Nd2 115.48(17) . .
C47 Nd3 C42 Nd2 -28.4(2) . .
Cl3 Nd3 C42 Nd2 -176.2(2) . .
C45 Nd3 C42 Nd2 29.1(2) . .
C48 Nd3 C42 Nd2 -52.8(2) . .
C41 Nd3 C42 Nd2 -74.3(3) . .
C46 Nd3 C42 Nd2 0.1(2) . .
C49 Nd3 C42 Nd2 -88.8(3) . .
C44 Nd3 C42 Nd2 53.4(2) . .
C41 C42 C43 C44 3.2(11) . .
Nd2 C42 C43 C44 -51.4(6) . .
Nd3 C42 C43 C44 52.1(6) . .
C41 C42 C43 Nd2 54.6(6) . .
Nd3 C42 C43 Nd2 103.48(14) . .
C41 C42 C43 Nd3 -48.9(6) . .
Nd2 C42 C43 Nd3 -103.48(14) . .
N4 Nd2 C43 C44 40.0(7) . .
N3 Nd2 C43 C44 -27.0(4) . .
Cl1 Nd2 C43 C44 -107.5(3) . .
C42 Nd2 C43 C44 145.0(5) . .
C23 Nd2 C43 C44 -14.7(5) . .
C46 Nd2 C43 C44 44.6(3) . .
C48 Nd2 C43 C44 101.3(3) . .
Cl2 Nd2 C43 C44 178.7(3) . .
C47 Nd2 C43 C44 72.8(3) . .
C45 Nd2 C43 C44 20.6(3) . .
N4 Nd2 C43 C42 -104.9(6) . .
N3 Nd2 C43 C42 -171.9(3) . .
Cl1 Nd2 C43 C42 107.6(3) . .
C23 Nd2 C43 C42 -159.7(3) . .
C46 Nd2 C43 C42 -100.4(4) . .
C48 Nd2 C43 C42 -43.6(3) . .
Cl2 Nd2 C43 C42 33.7(3) . .
C47 Nd2 C43 C42 -72.2(3) . .
C44 Nd2 C43 C42 -145.0(5) . .
C45 Nd2 C43 C42 -124.3(4) . .
N4 Nd2 C43 Nd3 -32.9(7) . .
N3 Nd2 C43 Nd3 -100.0(2) . .
Cl1 Nd2 C43 Nd3 179.6(2) . .
C42 Nd2 C43 Nd3 72.0(3) . .
C23 Nd2 C43 Nd3 -87.7(3) . .
C46 Nd2 C43 Nd3 -28.4(2) . .
C48 Nd2 C43 Nd3 28.3(2) . .
Cl2 Nd2 C43 Nd3 105.67(18) . .
C47 Nd2 C43 Nd3 -0.2(2) . .
C44 Nd2 C43 Nd3 -73.0(3) . .
C45 Nd2 C43 Nd3 -52.4(2) . .
N6 Nd3 C43 C44 -144.1(4) . .
N5 Nd3 C43 C44 -4.1(5) . .
Cl4 Nd3 C43 C44 74.0(3) . .
C47 Nd3 C43 C44 -72.8(3) . .
Cl3 Nd3 C43 C44 151.3(3) . .
C45 Nd3 C43 C44 -19.7(3) . .
C48 Nd3 C43 C44 -101.5(3) . .
C41 Nd3 C43 C44 -126.4(4) . .
C46 Nd3 C43 C44 -44.5(3) . .
C49 Nd3 C43 C44 -54.0(13) . .
C42 Nd3 C43 C44 -144.6(5) . .
N6 Nd3 C43 C42 0.5(5) . .
N5 Nd3 C43 C42 140.5(3) . .
Cl4 Nd3 C43 C42 -141.4(3) . .
C47 Nd3 C43 C42 71.8(3) . .
Cl3 Nd3 C43 C42 -64.1(3) . .
C45 Nd3 C43 C42 124.9(4) . .
C48 Nd3 C43 C42 43.1(3) . .
C41 Nd3 C43 C42 18.2(3) . .
C46 Nd3 C43 C42 100.1(3) . .
C49 Nd3 C43 C42 90.6(13) . .
C44 Nd3 C43 C42 144.6(5) . .
N6 Nd3 C43 Nd2 -71.1(4) . .
N5 Nd3 C43 Nd2 68.9(4) . .
Cl4 Nd3 C43 Nd2 146.97(19) . .
C47 Nd3 C43 Nd2 0.2(2) . .
Cl3 Nd3 C43 Nd2 -135.8(2) . .
C45 Nd3 C43 Nd2 53.3(2) . .
C48 Nd3 C43 Nd2 -28.5(2) . .
C41 Nd3 C43 Nd2 -53.5(2) . .
C46 Nd3 C43 Nd2 28.5(2) . .
C49 Nd3 C43 Nd2 19.0(13) . .
C42 Nd3 C43 Nd2 -71.6(3) . .
C44 Nd3 C43 Nd2 73.0(3) . .
C42 C43 C44 C45 -2.4(10) . .
Nd2 C43 C44 C45 -53.4(6) . .
Nd3 C43 C44 C45 49.5(6) . .
C42 C43 C44 Nd2 51.1(6) . .
Nd3 C43 C44 Nd2 102.88(13) . .
C42 C43 C44 Nd3 -51.8(6) . .
Nd2 C43 C44 Nd3 -102.88(13) . .
N4 Nd2 C44 C43 -163.2(3) . .
N3 Nd2 C44 C43 156.4(3) . .
Cl1 Nd2 C44 C43 73.2(3) . .
C42 Nd2 C44 C43 -20.1(3) . .
C23 Nd2 C44 C43 170.5(3) . .
C46 Nd2 C44 C43 -124.9(4) . .
C48 Nd2 C44 C43 -72.4(3) . .
Cl2 Nd2 C44 C43 -1.9(4) . .
C47 Nd2 C44 C43 -100.8(3) . .
C45 Nd2 C44 C43 -143.9(5) . .
N4 Nd2 C44 C45 -19.4(4) . .
N3 Nd2 C44 C45 -59.7(3) . .
Cl1 Nd2 C44 C45 -143.0(3) . .
C42 Nd2 C44 C45 123.8(4) . .
C23 Nd2 C44 C45 -45.6(3) . .
C46 Nd2 C44 C45 19.0(3) . .
C48 Nd2 C44 C45 71.5(3) . .
Cl2 Nd2 C44 C45 142.0(3) . .
C47 Nd2 C44 C45 43.1(3) . .
C43 Nd2 C44 C45 143.9(5) . .
N4 Nd2 C44 Nd3 -89.9(2) . .
N3 Nd2 C44 Nd3 -130.2(2) . .
Cl1 Nd2 C44 Nd3 146.52(18) . .
C42 Nd2 C44 Nd3 53.3(2) . .
C23 Nd2 C44 Nd3 -116.10(19) . .
C46 Nd2 C44 Nd3 -51.5(2) . .
C48 Nd2 C44 Nd3 1.0(2) . .
Cl2 Nd2 C44 Nd3 71.5(3) . .
C47 Nd2 C44 Nd3 -27.4(2) . .
C43 Nd2 C44 Nd3 73.4(3) . .
C45 Nd2 C44 Nd3 -70.5(3) . .
N6 Nd3 C44 C43 110.0(7) . .
N5 Nd3 C44 C43 177.4(3) . .
Cl4 Nd3 C44 C43 -104.4(3) . .
C47 Nd3 C44 C43 100.8(3) . .
Cl3 Nd3 C44 C43 -30.5(3) . .
C45 Nd3 C44 C43 145.6(5) . .
C48 Nd3 C44 C43 72.0(3) . .
C41 Nd3 C44 C43 43.0(3) . .
C46 Nd3 C44 C43 124.8(4) . .
C49 Nd3 C44 C43 167.0(3) . .
C42 Nd3 C44 C43 20.2(3) . .
N6 Nd3 C44 C45 -35.6(8) . .
N5 Nd3 C44 C45 31.8(3) . .
Cl4 Nd3 C44 C45 110.0(3) . .
C47 Nd3 C44 C45 -44.8(3) . .
Cl3 Nd3 C44 C45 -176.1(3) . .
C48 Nd3 C44 C45 -73.6(3) . .
C41 Nd3 C44 C45 -102.6(3) . .
C46 Nd3 C44 C45 -20.8(3) . .
C49 Nd3 C44 C45 21.4(4) . .
C42 Nd3 C44 C45 -125.4(4) . .
N6 Nd3 C44 Nd2 37.0(7) . .
N5 Nd3 C44 Nd2 104.4(2) . .
Cl4 Nd3 C44 Nd2 -177.4(2) . .
C47 Nd3 C44 Nd2 27.8(2) . .
Cl3 Nd3 C44 Nd2 -103.53(18) . .
C45 Nd3 C44 Nd2 72.6(3) . .
C48 Nd3 C44 Nd2 -1.0(2) . .
C41 Nd3 C44 Nd2 -30.0(2) . .
C46 Nd3 C44 Nd2 51.8(2) . .
C49 Nd3 C44 Nd2 94.0(3) . .
C42 Nd3 C44 Nd2 -52.8(2) . .
C43 C44 C45 C46 4.6(10) . .
Nd2 C44 C45 C46 -48.7(6) . .
Nd3 C44 C45 C46 55.0(6) . .
C43 C44 C45 Nd3 -50.3(6) . .
Nd2 C44 C45 Nd3 -103.69(13) . .
C43 C44 C45 Nd2 53.4(6) . .
Nd3 C44 C45 Nd2 103.69(13) . .
N6 Nd3 C45 C46 22.9(4) . .
N5 Nd3 C45 C46 64.2(3) . .
Cl4 Nd3 C45 C46 147.6(3) . .
C47 Nd3 C45 C46 -19.2(3) . .
Cl3 Nd3 C45 C46 -137.8(3) . .
C48 Nd3 C45 C46 -43.5(3) . .
C41 Nd3 C45 C46 -72.5(3) . .
C49 Nd3 C45 C46 50.1(3) . .
C42 Nd3 C45 C46 -99.9(3) . .
C44 Nd3 C45 C46 -143.3(5) . .
N6 Nd3 C45 C44 166.2(3) . .
N5 Nd3 C45 C44 -152.5(3) . .
Cl4 Nd3 C45 C44 -69.1(3) . .
C47 Nd3 C45 C44 124.1(4) . .
Cl3 Nd3 C45 C44 5.5(4) . .
C48 Nd3 C45 C44 99.7(3) . .
C41 Nd3 C45 C44 70.8(3) . .
C46 Nd3 C45 C44 143.3(5) . .
C49 Nd3 C45 C44 -166.6(3) . .
C42 Nd3 C45 C44 43.3(3) . .
N6 Nd3 C45 Nd2 94.1(2) . .
N5 Nd3 C45 Nd2 135.4(2) . .
Cl4 Nd3 C45 Nd2 -141.20(19) . .
C47 Nd3 C45 Nd2 52.0(2) . .
Cl3 Nd3 C45 Nd2 -66.6(3) . .
C48 Nd3 C45 Nd2 27.6(2) . .
C41 Nd3 C45 Nd2 -1.3(2) . .
C46 Nd3 C45 Nd2 71.2(3) . .
C49 Nd3 C45 Nd2 121.24(18) . .
C42 Nd3 C45 Nd2 -28.8(2) . .
C44 Nd3 C45 Nd2 -72.1(3) . .
N4 Nd2 C45 C46 -47.5(3) . .
N3 Nd2 C45 C46 -95.3(3) . .
Cl1 Nd2 C45 C46 -170.8(3) . .
C42 Nd2 C45 C46 101.5(3) . .
C23 Nd2 C45 C46 -73.2(3) . .
C48 Nd2 C45 C46 44.6(3) . .
Cl2 Nd2 C45 C46 72.7(5) . .
C47 Nd2 C45 C46 20.5(3) . .
C43 Nd2 C45 C46 126.3(4) . .
C44 Nd2 C45 C46 146.5(5) . .
N4 Nd2 C45 C44 166.1(3) . .
N3 Nd2 C45 C44 118.2(3) . .
Cl1 Nd2 C45 C44 42.7(3) . .
C42 Nd2 C45 C44 -45.0(3) . .
C23 Nd2 C45 C44 140.3(3) . .
C46 Nd2 C45 C44 -146.5(5) . .
C48 Nd2 C45 C44 -101.9(3) . .
Cl2 Nd2 C45 C44 -73.8(5) . .
C47 Nd2 C45 C44 -126.0(4) . .
C43 Nd2 C45 C44 -20.1(3) . .
N4 Nd2 C45 Nd3 -119.7(2) . .
N3 Nd2 C45 Nd3 -167.5(2) . .
Cl1 Nd2 C45 Nd3 116.97(17) . .
C42 Nd2 C45 Nd3 29.3(2) . .
C23 Nd2 C45 Nd3 -145.5(2) . .
C46 Nd2 C45 Nd3 -72.2(3) . .
C48 Nd2 C45 Nd3 -27.6(2) . .
Cl2 Nd2 C45 Nd3 0.5(5) . .
C47 Nd2 C45 Nd3 -51.7(2) . .
C43 Nd2 C45 Nd3 54.1(2) . .
C44 Nd2 C45 Nd3 74.2(3) . .
C44 C45 C46 C47 -5.8(10) . .
Nd3 C45 C46 C47 49.8(6) . .
Nd2 C45 C46 C47 -54.7(6) . .
C44 C45 C46 Nd2 48.9(6) . .
Nd3 C45 C46 Nd2 104.44(14) . .
C44 C45 C46 Nd3 -55.6(6) . .
Nd2 C45 C46 Nd3 -104.44(14) . .
N4 Nd2 C46 C47 -80.9(3) . .
N3 Nd2 C46 C47 -137.0(3) . .
Cl1 Nd2 C46 C47 158.1(3) . .
C42 Nd2 C46 C47 71.4(3) . .
C23 Nd2 C46 C47 -109.3(3) . .
C48 Nd2 C46 C47 19.2(3) . .
Cl2 Nd2 C46 C47 0.9(4) . .
C43 Nd2 C46 C47 100.5(3) . .
C44 Nd2 C46 C47 124.3(4) . .
C45 Nd2 C46 C47 143.3(5) . .
N4 Nd2 C46 C45 135.7(3) . .
N3 Nd2 C46 C45 79.6(3) . .
Cl1 Nd2 C46 C45 14.7(4) . .
C42 Nd2 C46 C45 -71.9(3) . .
C23 Nd2 C46 C45 107.4(3) . .
C48 Nd2 C46 C45 -124.2(4) . .
Cl2 Nd2 C46 C45 -142.5(3) . .
C47 Nd2 C46 C45 -143.3(5) . .
C43 Nd2 C46 C45 -42.9(3) . .
C44 Nd2 C46 C45 -19.0(3) . .
N4 Nd2 C46 Nd3 -152.3(2) . .
N3 Nd2 C46 Nd3 151.6(2) . .
Cl1 Nd2 C46 Nd3 86.7(3) . .
C42 Nd2 C46 Nd3 0.1(2) . .
C23 Nd2 C46 Nd3 179.4(2) . .
C48 Nd2 C46 Nd3 -52.2(2) . .
Cl2 Nd2 C46 Nd3 -70.5(3) . .
C47 Nd2 C46 Nd3 -71.4(3) . .
C43 Nd2 C46 Nd3 29.1(2) . .
C44 Nd2 C46 Nd3 53.0(2) . .
C45 Nd2 C46 Nd3 72.0(3) . .
N6 Nd3 C46 C47 50.6(3) . .
N5 Nd3 C46 C47 99.7(3) . .
Cl4 Nd3 C46 C47 177.3(3) . .
Cl3 Nd3 C46 C47 -64.8(5) . .
C45 Nd3 C46 C47 -145.7(5) . .
C48 Nd3 C46 C47 -20.2(3) . .
C41 Nd3 C46 C47 -44.7(3) . .
C49 Nd3 C46 C47 77.2(3) . .
C42 Nd3 C46 C47 -72.7(3) . .
C44 Nd3 C46 C47 -125.0(4) . .
N6 Nd3 C46 C45 -163.6(3) . .
N5 Nd3 C46 C45 -114.6(3) . .
Cl4 Nd3 C46 C45 -37.0(3) . .
C47 Nd3 C46 C45 145.7(5) . .
Cl3 Nd3 C46 C45 81.0(5) . .
C48 Nd3 C46 C45 125.5(4) . .
C41 Nd3 C46 C45 101.1(3) . .
C49 Nd3 C46 C45 -137.1(3) . .
C42 Nd3 C46 C45 73.1(3) . .
C44 Nd3 C46 C45 20.7(3) . .
N6 Nd3 C46 Nd2 123.25(19) . .
N5 Nd3 C46 Nd2 172.3(2) . .
Cl4 Nd3 C46 Nd2 -110.09(17) . .
C47 Nd3 C46 Nd2 72.6(3) . .
Cl3 Nd3 C46 Nd2 7.9(5) . .
C45 Nd3 C46 Nd2 -73.1(3) . .
C48 Nd3 C46 Nd2 52.4(2) . .
C41 Nd3 C46 Nd2 28.0(2) . .
C49 Nd3 C46 Nd2 149.8(2) . .
C42 Nd3 C46 Nd2 -0.1(2) . .
C44 Nd3 C46 Nd2 -52.4(2) . .
C45 C46 C47 C48 4.3(11) . .
Nd2 C46 C47 C48 -50.5(6) . .
Nd3 C46 C47 C48 54.2(6) . .
C45 C46 C47 Nd3 -49.9(6) . .
Nd2 C46 C47 Nd3 -104.71(14) . .
C45 C46 C47 Nd2 54.8(6) . .
Nd3 C46 C47 Nd2 104.71(14) . .
N6 Nd3 C47 C46 -133.2(3) . .
N5 Nd3 C47 C46 -77.3(3) . .
Cl4 Nd3 C47 C46 -4.3(4) . .
Cl3 Nd3 C47 C46 145.4(3) . .
C45 Nd3 C47 C46 19.5(3) . .
C48 Nd3 C47 C46 144.3(5) . .
C41 Nd3 C47 C46 124.7(4) . .
C49 Nd3 C47 C46 -105.2(3) . .
C42 Nd3 C47 C46 100.5(4) . .
C44 Nd3 C47 C46 44.2(3) . .
N6 Nd3 C47 C48 82.5(3) . .
N5 Nd3 C47 C48 138.3(3) . .
Cl4 Nd3 C47 C48 -148.6(3) . .
Cl3 Nd3 C47 C48 1.0(4) . .
C45 Nd3 C47 C48 -124.8(4) . .
C41 Nd3 C47 C48 -19.7(3) . .
C46 Nd3 C47 C48 -144.3(5) . .
C49 Nd3 C47 C48 110.5(3) . .
C42 Nd3 C47 C48 -43.9(3) . .
C44 Nd3 C47 C48 -100.1(3) . .
N6 Nd3 C47 Nd2 154.6(2) . .
N5 Nd3 C47 Nd2 -149.5(2) . .
Cl4 Nd3 C47 Nd2 -76.4(3) . .
Cl3 Nd3 C47 Nd2 73.2(3) . .
C45 Nd3 C47 Nd2 -52.6(2) . .
C48 Nd3 C47 Nd2 72.2(3) . .
C41 Nd3 C47 Nd2 52.51(19) . .
C46 Nd3 C47 Nd2 -72.2(3) . .
C49 Nd3 C47 Nd2 -177.3(2) . .
C42 Nd3 C47 Nd2 28.3(2) . .
C44 Nd3 C47 Nd2 -27.9(2) . .
N4 Nd2 C47 C46 97.2(3) . .
N3 Nd2 C47 C46 43.9(3) . .
Cl1 Nd2 C47 C46 -74.3(8) . .
C42 Nd2 C47 C46 -102.1(3) . .
C23 Nd2 C47 C46 71.5(3) . .
C48 Nd2 C47 C46 -146.2(5) . .
Cl2 Nd2 C47 C46 -179.4(3) . .
C43 Nd2 C47 C46 -73.1(3) . .
C44 Nd2 C47 C46 -45.0(3) . .
C45 Nd2 C47 C46 -20.9(3) . .
N4 Nd2 C47 C48 -116.6(3) . .
N3 Nd2 C47 C48 -169.9(3) . .
Cl1 Nd2 C47 C48 71.9(8) . .
C42 Nd2 C47 C48 44.1(3) . .
C23 Nd2 C47 C48 -142.3(3) . .
C46 Nd2 C47 C48 146.2(5) . .
Cl2 Nd2 C47 C48 -33.2(3) . .
C43 Nd2 C47 C48 73.1(3) . .
C44 Nd2 C47 C48 101.2(3) . .
C45 Nd2 C47 C48 125.3(4) . .
N4 Nd2 C47 Nd3 170.6(2) . .
N3 Nd2 C47 Nd3 117.22(19) . .
Cl1 Nd2 C47 Nd3 -0.9(9) . .
C42 Nd2 C47 Nd3 -28.8(2) . .
C23 Nd2 C47 Nd3 144.84(19) . .
C46 Nd2 C47 Nd3 73.3(3) . .
C48 Nd2 C47 Nd3 -72.9(3) . .
Cl2 Nd2 C47 Nd3 -106.05(18) . .
C43 Nd2 C47 Nd3 0.2(2) . .
C44 Nd2 C47 Nd3 28.3(2) . .
C45 Nd2 C47 Nd3 52.4(2) . .
C46 C47 C48 C41 -3.7(11) . .
Nd3 C47 C48 C41 50.7(6) . .
Nd2 C47 C48 C41 -54.1(6) . .
C46 C47 C48 Nd3 -54.4(6) . .
Nd2 C47 C48 Nd3 -104.82(14) . .
C46 C47 C48 Nd2 50.4(6) . .
Nd3 C47 C48 Nd2 104.82(14) . .
C42 C41 C48 C47 5.2(10) . .
Nd3 C41 C48 C47 -50.4(6) . .
Nd2 C41 C48 C47 53.8(6) . .
C42 C41 C48 Nd3 55.6(6) . .
Nd2 C41 C48 Nd3 104.28(13) . .
C42 C41 C48 Nd2 -48.7(6) . .
Nd3 C41 C48 Nd2 -104.28(13) . .
N6 Nd3 C48 C47 -96.8(3) . .
N5 Nd3 C48 C47 -44.3(3) . .
Cl4 Nd3 C48 C47 85.3(6) . .
Cl3 Nd3 C48 C47 -179.2(3) . .
C45 Nd3 C48 C47 44.3(3) . .
C41 Nd3 C48 C47 145.5(5) . .
C46 Nd3 C48 C47 20.0(3) . .
C49 Nd3 C48 C47 -72.5(3) . .
C42 Nd3 C48 C47 124.9(4) . .
C44 Nd3 C48 C47 73.2(4) . .
N6 Nd3 C48 C41 117.7(3) . .
N5 Nd3 C48 C41 170.2(3) . .
Cl4 Nd3 C48 C41 -60.2(7) . .
C47 Nd3 C48 C41 -145.5(5) . .
Cl3 Nd3 C48 C41 35.3(3) . .
C45 Nd3 C48 C41 -101.2(3) . .
C46 Nd3 C48 C41 -125.5(4) . .
C49 Nd3 C48 C41 142.1(3) . .
C42 Nd3 C48 C41 -20.6(3) . .
C44 Nd3 C48 C41 -72.3(3) . .
N6 Nd3 C48 Nd2 -169.1(2) . .
N5 Nd3 C48 Nd2 -116.52(19) . .
Cl4 Nd3 C48 Nd2 13.1(7) . .
C47 Nd3 C48 Nd2 -72.2(3) . .
Cl3 Nd3 C48 Nd2 108.57(17) . .
C45 Nd3 C48 Nd2 -27.9(2) . .
C41 Nd3 C48 Nd2 73.3(3) . .
C46 Nd3 C48 Nd2 -52.2(2) . .
C49 Nd3 C48 Nd2 -144.67(18) . .
C42 Nd3 C48 Nd2 52.7(2) . .
C44 Nd3 C48 Nd2 1.0(2) . .
N4 Nd2 C48 C47 63.8(3) . .
N3 Nd2 C48 C47 13.1(4) . .
Cl1 Nd2 C48 C47 -158.7(3) . .
C42 Nd2 C48 C47 -124.9(4) . .
C23 Nd2 C48 C47 43.6(3) . .
C46 Nd2 C48 C47 -19.0(3) . .
Cl2 Nd2 C48 C47 148.4(3) . .
C43 Nd2 C48 C47 -100.4(3) . .
C44 Nd2 C48 C47 -72.4(3) . .
C45 Nd2 C48 C47 -43.7(3) . .
N4 Nd2 C48 C41 -152.4(3) . .
N3 Nd2 C48 C41 156.9(3) . .
Cl1 Nd2 C48 C41 -14.9(4) . .
C42 Nd2 C48 C41 18.9(3) . .
C23 Nd2 C48 C41 -172.6(3) . .
C46 Nd2 C48 C41 124.8(3) . .
Cl2 Nd2 C48 C41 -67.8(3) . .
C47 Nd2 C48 C41 143.8(5) . .
C43 Nd2 C48 C41 43.4(3) . .
C44 Nd2 C48 C41 71.4(3) . .
C45 Nd2 C48 C41 100.1(3) . .
N4 Nd2 C48 Nd3 135.13(19) . .
N3 Nd2 C48 Nd3 84.4(2) . .
Cl1 Nd2 C48 Nd3 -87.4(2) . .
C42 Nd2 C48 Nd3 -53.5(2) . .
C23 Nd2 C48 Nd3 114.98(18) . .
C46 Nd2 C48 Nd3 52.4(2) . .
Cl2 Nd2 C48 Nd3 -140.2(2) . .
C47 Nd2 C48 Nd3 71.4(3) . .
C43 Nd2 C48 Nd3 -29.1(2) . .
C44 Nd2 C48 Nd3 -1.0(2) . .
C45 Nd2 C48 Nd3 27.7(2) . .
C61 N6 C49 N5 -178.7(4) . .
Nd3 N6 C49 N5 -10.0(4) . .
C61 N6 C49 C50 -1.2(6) . .
Nd3 N6 C49 C50 167.5(4) . .
C61 N6 C49 Nd3 -168.7(4) . .
C55 N5 C49 N6 -175.4(4) . .
Nd3 N5 C49 N6 9.9(4) . .
C55 N5 C49 C50 7.1(6) . .
Nd3 N5 C49 C50 -167.6(4) . .
C55 N5 C49 Nd3 174.8(4) . .
N5 Nd3 C49 N6 -169.6(4) . .
Cl4 Nd3 C49 N6 125.2(2) . .
C47 Nd3 C49 N6 -88.6(3) . .
Cl3 Nd3 C49 N6 47.0(3) . .
C45 Nd3 C49 N6 -138.4(3) . .
C48 Nd3 C49 N6 -61.3(3) . .
C41 Nd3 C49 N6 -40.4(3) . .
C46 Nd3 C49 N6 -116.3(3) . .
C42 Nd3 C49 N6 -32.4(4) . .
C44 Nd3 C49 N6 -150.0(3) . .
N6 Nd3 C49 N5 169.6(4) . .
Cl4 Nd3 C49 N5 -65.3(2) . .
C47 Nd3 C49 N5 80.9(3) . .
Cl3 Nd3 C49 N5 -143.5(2) . .
C45 Nd3 C49 N5 31.2(3) . .
C48 Nd3 C49 N5 108.3(3) . .
C41 Nd3 C49 N5 129.1(3) . .
C46 Nd3 C49 N5 53.2(3) . .
C42 Nd3 C49 N5 137.2(3) . .
C44 Nd3 C49 N5 19.6(4) . .
N6 Nd3 C49 C50 -89.1(18) . .
N5 Nd3 C49 C50 101.3(18) . .
Cl4 Nd3 C49 C50 36.0(18) . .
C47 Nd3 C49 C50 -178(100) . .
Cl3 Nd3 C49 C50 -42.1(18) . .
C45 Nd3 C49 C50 132.5(18) . .
C48 Nd3 C49 C50 -150.4(18) . .
C41 Nd3 C49 C50 -129.5(18) . .
C46 Nd3 C49 C50 154.6(18) . .
C42 Nd3 C49 C50 -121.5(18) . .
C44 Nd3 C49 C50 120.9(18) . .
N6 C49 C50 C51 -77(4) . .
N5 C49 C50 C51 100(4) . .
Nd3 C49 C50 C51 5(6) . .
C49 C50 C51 C52 57(10) . .
C50 C51 C52 C53 -33(8) . .
C50 C51 C52 C54 35(8) . .
C51 C52 C53 C54 107.0(7) . .
C51 C52 C54 C53 -108.3(7) . .
C49 N5 C55 C56 -149.1(4) . .
Nd3 N5 C55 C56 21.2(7) . .
C49 N5 C55 C60 89.0(5) . .
Nd3 N5 C55 C60 -100.8(6) . .
N5 C55 C56 C57 -179.0(4) . .
C60 C55 C56 C57 -56.9(5) . .
C55 C56 C57 C58 56.4(6) . .
C56 C57 C58 C59 -54.9(6) . .
C57 C58 C59 C60 54.0(6) . .
C58 C59 C60 C55 -56.3(6) . .
N5 C55 C60 C59 -179.6(4) . .
C56 C55 C60 C59 58.0(5) . .
C49 N6 C61 C62 -156.6(4) . .
Nd3 N6 C61 C62 42.9(6) . .
C49 N6 C61 C66 81.0(5) . .
Nd3 N6 C61 C66 -79.5(6) . .
N6 C61 C62 C63 179.1(4) . .
C66 C61 C62 C63 -57.4(5) . .
C61 C62 C63 C64 56.9(6) . .
C62 C63 C64 C65 -56.0(6) . .
C63 C64 C65 C66 56.3(6) . .
C64 C65 C66 C61 -56.5(6) . .
N6 C61 C66 C65 178.1(4) . .
C62 C61 C66 C65 57.1(5) . .
C73 N7 C67 N8 -176.4(4) . .
Nd4 N7 C67 N8 -7.5(4) . .
C73 N7 C67 C68 4.7(7) . .
Nd4 N7 C67 C68 173.6(4) . .
C73 N7 C67 Nd4 -168.9(4) . .
C79 N8 C67 N7 -176.1(4) . .
Nd4 N8 C67 N7 7.4(4) . .
C79 N8 C67 C68 2.8(7) . .
Nd4 N8 C67 C68 -173.7(4) . .
C79 N8 C67 Nd4 176.5(5) . .
N8 Nd4 C67 N7 -172.0(4) . .
Cl3 Nd4 C67 N7 120.7(3) . .
C86 Nd4 C67 N7 -154.8(3) . .
C85 Nd4 C67 N7 -134.7(3) . .
C88 Nd4 C67 N7 -56.0(3) . .
Cl4 Nd4 C67 N7 42.6(3) . .
C87 Nd4 C67 N7 -163.6(3) . .
C88 Nd4 C67 N7 -107.7(3) 2 .
C85 Nd4 C67 N7 -41.4(4) 2 .
C89 Nd4 C67 N7 -79.2(3) . .
N7 Nd4 C67 N8 172.0(4) . .
Cl3 Nd4 C67 N8 -67.3(3) . .
C86 Nd4 C67 N8 17.2(3) . .
C85 Nd4 C67 N8 37.3(3) . .
C88 Nd4 C67 N8 116.0(3) . .
Cl4 Nd4 C67 N8 -145.4(3) . .
C87 Nd4 C67 N8 8.4(5) . .
C88 Nd4 C67 N8 64.3(3) 2 .
C85 Nd4 C67 N8 130.7(3) 2 .
C89 Nd4 C67 N8 92.9(3) . .
N7 Nd4 C67 C68 -90(3) . .
N8 Nd4 C67 C68 98(4) . .
Cl3 Nd4 C67 C68 31(3) . .
C86 Nd4 C67 C68 116(3) . .
C85 Nd4 C67 C68 136(3) . .
C88 Nd4 C67 C68 -146(3) . .
Cl4 Nd4 C67 C68 -47(4) . .
C87 Nd4 C67 C68 107(3) . .
C88 Nd4 C67 C68 163(3) 2 .
C85 Nd4 C67 C68 -131(3) 2 .
C89 Nd4 C67 C68 -169(3) . .
N7 C67 C68 C69 115(11) . .
N8 C67 C68 C69 -64(11) . .
Nd4 C67 C68 C69 -159(9) . .
C67 C68 C69 C70 41(23) . .
C68 C69 C70 C72 45(15) . .
C68 C69 C70 C71 -22(15) . .
C69 C70 C71 C72 109.3(7) . .
C69 C70 C72 C71 -106.0(7) . .
C67 N7 C73 C74 -150.1(4) . .
Nd4 N7 C73 C74 48.4(6) . .
C67 N7 C73 C78 87.5(5) . .
Nd4 N7 C73 C78 -74.0(6) . .
N7 C73 C74 C75 -178.1(4) . .
C78 C73 C74 C75 -55.0(5) . .
C73 C74 C75 C76 54.5(6) . .
C74 C75 C76 C77 -54.6(5) . .
C75 C76 C77 C78 56.8(5) . .
C76 C77 C78 C73 -57.1(5) . .
N7 C73 C78 C77 177.3(4) . .
C74 C73 C78 C77 55.9(5) . .
C67 N8 C79 C84 86.2(5) . .
Nd4 N8 C79 C84 -100.0(6) . .
C67 N8 C79 C80 -153.0(4) . .
Nd4 N8 C79 C80 20.8(8) . .
N8 C79 C80 C81 -175.9(5) . .
C84 C79 C80 C81 -54.6(6) . .
C79 C80 C81 C82 55.3(7) . .
C80 C81 C82 C83 -55.1(7) . .
C81 C82 C83 C84 55.5(7) . .
N8 C79 C84 C83 176.0(5) . .
C80 C79 C84 C83 55.7(6) . .
C82 C83 C84 C79 -56.8(7) . .
N7 Nd4 C85 C86 -168.9(2) . .
N8 Nd4 C85 C86 -129.1(3) . .
Cl3 Nd4 C85 C86 -46.6(3) . .
C88 Nd4 C85 C86 101.7(3) . .
C67 Nd4 C85 C86 -145.7(3) . .
Cl4 Nd4 C85 C86 39.1(4) . .
C87 Nd4 C85 C86 20.2(2) . .
C88 Nd4 C85 C86 145.0(4) 2 .
C85 Nd4 C85 C86 72.9(3) 2 .
C89 Nd4 C85 C86 126.0(3) . .
N7 Nd4 C85 C88 46.1(3) . 2
N8 Nd4 C85 C88 85.9(3) . 2
Cl3 Nd4 C85 C88 168.4(2) . 2
C86 Nd4 C85 C88 -145.0(4) . 2
C88 Nd4 C85 C88 -43.3(3) . 2
C67 Nd4 C85 C88 69.2(3) . 2
Cl4 Nd4 C85 C88 -105.9(3) . 2
C87 Nd4 C85 C88 -124.8(3) . 2
C85 Nd4 C85 C88 -72.1(3) 2 2
C89 Nd4 C85 C88 -19.0(2) . 2
N7 Nd4 C85 Nd4 118.12(15) . 2
N8 Nd4 C85 Nd4 157.98(17) . 2
Cl3 Nd4 C85 Nd4 -119.56(12) . 2
C86 Nd4 C85 Nd4 -72.9(3) . 2
C88 Nd4 C85 Nd4 28.73(14) . 2
C67 Nd4 C85 Nd4 141.32(14) . 2
Cl4 Nd4 C85 Nd4 -33.8(3) . 2
C87 Nd4 C85 Nd4 -52.78(13) . 2
C88 Nd4 C85 Nd4 72.1(3) 2 2
C85 Nd4 C85 Nd4 -0.1(2) 2 2
C89 Nd4 C85 Nd4 53.06(13) . 2
C88 C85 C86 C87 -1.3(10) 2 .
Nd4 C85 C86 C87 -53.9(5) . .
Nd4 C85 C86 C87 49.9(5) 2 .
C88 C85 C86 Nd4 52.7(6) 2 .
Nd4 C85 C86 Nd4 103.79(11) 2 .
C88 C85 C86 Nd4 -51.1(6) 2 2
Nd4 C85 C86 Nd4 -103.79(11) . 2
N7 Nd4 C86 C87 163.5(3) . .
N8 Nd4 C86 C87 -164.4(3) . .
Cl3 Nd4 C86 C87 -81.5(2) . .
C85 Nd4 C86 C87 144.2(4) . .
C88 Nd4 C86 C87 72.1(3) . .
C67 Nd4 C86 C87 -172.5(2) . .
Cl4 Nd4 C86 C87 -12.3(3) . .
C88 Nd4 C86 C87 124.4(3) 2 .
C85 Nd4 C86 C87 43.7(3) 2 .
C89 Nd4 C86 C87 100.7(3) . .
N7 Nd4 C86 C85 19.4(4) . .
N8 Nd4 C86 C85 51.4(3) . .
Cl3 Nd4 C86 C85 134.3(3) . .
C88 Nd4 C86 C85 -72.0(3) . .
C67 Nd4 C86 C85 43.4(3) . .
Cl4 Nd4 C86 C85 -156.5(2) . .
C87 Nd4 C86 C85 -144.2(4) . .
C88 Nd4 C86 C85 -19.8(3) 2 .
C85 Nd4 C86 C85 -100.5(3) 2 .
C89 Nd4 C86 C85 -43.4(3) . .
N7 Nd4 C86 Nd4 91.4(3) . 2
N8 Nd4 C86 Nd4 123.46(15) . 2
Cl3 Nd4 C86 Nd4 -153.67(14) . 2
C85 Nd4 C86 Nd4 72.0(3) . 2
C88 Nd4 C86 Nd4 0.00(15) . 2
C67 Nd4 C86 Nd4 115.37(16) . 2
Cl4 Nd4 C86 Nd4 -84.47(15) . 2
C87 Nd4 C86 Nd4 -72.1(3) . 2
C88 Nd4 C86 Nd4 52.22(15) 2 2
C85 Nd4 C86 Nd4 -28.49(15) 2 2
C89 Nd4 C86 Nd4 28.57(11) . 2
C85 C86 C87 C86 1.5(5) . 2
Nd4 C86 C87 C86 -52.06(8) . 2
Nd4 C86 C87 C86 51.39(8) 2 2
C85 C86 C87 Nd4 53.5(5) . .
Nd4 C86 C87 Nd4 103.45(12) 2 .
C85 C86 C87 Nd4 -49.9(5) . 2
Nd4 C86 C87 Nd4 -103.45(12) . 2
N7 Nd4 C87 C86 -93.9(7) . .
N8 Nd4 C87 C86 19.6(3) . .
Cl3 Nd4 C87 C86 93.7(2) . .
C85 Nd4 C87 C86 -20.4(3) . .
C88 Nd4 C87 C86 -101.7(3) . .
C67 Nd4 C87 C86 14.6(5) . .
Cl4 Nd4 C87 C86 169.6(2) . .
C88 Nd4 C87 C86 -44.8(3) 2 .
C85 Nd4 C87 C86 -125.5(3) 2 .
C89 Nd4 C87 C86 -73.2(2) . .
N7 Nd4 C87 C86 50.8(8) . 2
N8 Nd4 C87 C86 164.3(2) . 2
Cl3 Nd4 C87 C86 -121.6(3) . 2
C86 Nd4 C87 C86 144.7(4) . 2
C85 Nd4 C87 C86 124.3(3) . 2
C88 Nd4 C87 C86 43.0(3) . 2
C67 Nd4 C87 C86 159.3(3) . 2
Cl4 Nd4 C87 C86 -45.7(3) . 2
C88 Nd4 C87 C86 99.9(3) 2 2
C85 Nd4 C87 C86 19.2(3) 2 2
C89 Nd4 C87 C86 71.5(3) . 2
N7 Nd4 C87 Nd4 -20.7(7) . 2
N8 Nd4 C87 Nd4 92.79(14) . 2
Cl3 Nd4 C87 Nd4 166.91(2) . 2
C86 Nd4 C87 Nd4 73.2(2) . 2
C85 Nd4 C87 Nd4 52.82(13) . 2
C88 Nd4 C87 Nd4 -28.46(10) . 2
C67 Nd4 C87 Nd4 87.8(3) . 2
Cl4 Nd4 C87 Nd4 -117.19(3) . 2
C88 Nd4 C87 Nd4 28.36(10) 2 2
C85 Nd4 C87 Nd4 -52.30(14) 2 2
C89 Nd4 C87 Nd4 0.0 . 2
N7 Nd4 C88 C89 -77.3(3) . .
N8 Nd4 C88 C89 -23.7(3) . .
Cl3 Nd4 C88 C89 132.1(2) . .
C86 Nd4 C88 C89 73.2(3) . .
C85 Nd4 C88 C89 44.5(3) . .
C67 Nd4 C88 C89 -54.3(3) . .
Cl4 Nd4 C88 C89 -163.7(3) . .
C87 Nd4 C88 C89 101.7(3) . .
C88 Nd4 C88 C89 20.4(3) 2 .
C85 Nd4 C88 C89 144.5(4) 2 .
N7 Nd4 C88 C85 138.2(3) . 2
N8 Nd4 C88 C85 -168.2(3) . 2
Cl3 Nd4 C88 C85 -12.4(4) . 2
C86 Nd4 C88 C85 -71.3(3) . 2
C85 Nd4 C88 C85 -100.0(3) . 2
C67 Nd4 C88 C85 161.2(3) . 2
Cl4 Nd4 C88 C85 51.7(3) . 2
C87 Nd4 C88 C85 -42.9(3) . 2
C88 Nd4 C88 C85 -124.2(3) 2 2
C89 Nd4 C88 C85 -144.5(4) . 2
N7 Nd4 C88 Nd4 -150.49(14) . 2
N8 Nd4 C88 Nd4 -96.90(17) . 2
Cl3 Nd4 C88 Nd4 58.9(2) . 2
C86 Nd4 C88 Nd4 0.00(15) . 2
C85 Nd4 C88 Nd4 -28.72(14) . 2
C67 Nd4 C88 Nd4 -127.50(14) . 2
Cl4 Nd4 C88 Nd4 123.07(12) . 2
C87 Nd4 C88 Nd4 28.43(10) . 2
C88 Nd4 C88 Nd4 -52.85(17) 2 2
C85 Nd4 C88 Nd4 71.3(3) 2 2
C89 Nd4 C88 Nd4 -73.2(3) . 2
C85 C88 C89 C88 1.8(5) 2 2
Nd4 C88 C89 C88 -51.60(8) . 2
Nd4 C88 C89 C88 51.44(8) 2 2
C85 C88 C89 Nd4 53.3(5) 2 .
Nd4 C88 C89 Nd4 103.04(12) 2 .
C85 C88 C89 Nd4 -49.7(5) 2 2
Nd4 C88 C89 Nd4 -103.04(12) . 2
N7 Nd4 C89 C88 -111.1(3) . 2
N8 Nd4 C89 C88 -55.7(3) . 2
Cl3 Nd4 C89 C88 37.6(3) . 2
C86 Nd4 C89 C88 43.2(3) . 2
C85 Nd4 C89 C88 19.2(2) . 2
C88 Nd4 C89 C88 143.9(4) . 2
C67 Nd4 C89 C88 -83.8(3) . 2
Cl4 Nd4 C89 C88 162.3(2) . 2
C87 Nd4 C89 C88 71.8(2) . 2
C85 Nd4 C89 C88 123.8(3) 2 2
N7 Nd4 C89 C88 105.0(3) . .
N8 Nd4 C89 C88 160.5(3) . .
Cl3 Nd4 C89 C88 -106.3(2) . .
C86 Nd4 C89 C88 -100.7(3) . .
C85 Nd4 C89 C88 -124.7(3) . .
C67 Nd4 C89 C88 132.3(3) . .
Cl4 Nd4 C89 C88 18.4(3) . .
C87 Nd4 C89 C88 -72.1(3) . .
C88 Nd4 C89 C88 -143.9(4) 2 .
C85 Nd4 C89 C88 -20.1(3) 2 .
N7 Nd4 C89 Nd4 177.18(9) . 2
N8 Nd4 C89 Nd4 -127.41(9) . 2
Cl3 Nd4 C89 Nd4 -34.13(13) . 2
C86 Nd4 C89 Nd4 -28.53(11) . 2
C85 Nd4 C89 Nd4 -52.57(13) . 2
C88 Nd4 C89 Nd4 72.1(3) . 2
C67 Nd4 C89 Nd4 -155.55(9) . 2
Cl4 Nd4 C89 Nd4 90.57(6) . 2
C87 Nd4 C89 Nd4 0.0 . 2
C88 Nd4 C89 Nd4 -71.8(2) 2 2
C85 Nd4 C89 Nd4 52.06(14) 2 2
C106 C101 C102 C103 0.4(10) . .
C107 C101 C102 C103 -179.8(7) . .
C101 C102 C103 C104 1.6(12) . .
C102 C103 C104 C105 -2.9(14) . .
C103 C104 C105 C106 2.2(14) . .
C102 C101 C106 C105 -1.1(10) . .
C107 C101 C106 C105 179.1(7) . .
C104 C105 C106 C101 -0.2(13) . .
